data_4347656
loop_
_publ_author_name
'Tsuchiya, Mizuho'
'Sakamoto, Ryota'
'Shimada, Masaki'
'Yamanoi, Yoshinori'
'Hattori, Yohei'
'Sugimoto, Kunihisa'
'Nishibori, Eiji'
'Nishihara, Hiroshi'

_publ_section_title
;
 Bis(dipyrrinato)zinc(II) Complexes: Emission in the Solid State.
;
_journal_issue 12
_journal_name_full 'Inorganic chemistry'
_journal_page_first 5732
_journal_page_last 5734
_journal_paper_doi 10.1021/acs.inorgchem.6b00431
_journal_volume 55
_journal_year 2016
_chemical_formula_moiety 'C54 H70 N4 Zn'
_chemical_formula_sum 'C54 H70 N4 Zn'
_chemical_formula_weight 840.55
_space_group_IT_number 15
_space_group_name_Hall '-C 2yc'
_space_group_name_H-M_alt 'C 1 2/c 1'
_symmetry_cell_setting monoclinic
_symmetry_Int_Tables_number 15
_symmetry_space_group_name_Hall '-C 2yc'
_symmetry_space_group_name_H-M 'C 1 2/c 1'
_atom_sites_solution_hydrogens geom
_atom_sites_solution_primary direct
_atom_sites_solution_secondary difmap
_audit_creation_date 2015-10-16
_audit_creation_method 'by CrystalStructure 4.0'
_cell_angle_alpha 90.0000
_cell_angle_beta 107.814(5)
_cell_angle_gamma 90.0000
_cell_formula_units_Z 12
_cell_length_a 61.25(2)
_cell_length_b 11.159(4)
_cell_length_c 21.726(8)
_cell_measurement_reflns_used 13201
_cell_measurement_temperature 93
_cell_measurement_theta_max 27.50
_cell_measurement_theta_min 3.10
_cell_volume 14138(9)
_computing_cell_refinement 'CrystalClear-SM Expert 2.0 r3'
_computing_data_collection 'CrystalClear-SM Expert 2.0 r3 (Rigaku, 2009)'
_computing_data_reduction 'CrystalClear-SM Expert 2.0 r3'
_computing_molecular_graphics 'CrystalStructure 4.0'
_computing_publication_material 'CrystalStructure 4.0 (Rigaku, 2010)'
_computing_structure_refinement 'SHELXL97 (Sheldrick, 2008)'
_computing_structure_solution 'SIR2004 (Burla, et al., 2005)'
_diffrn_ambient_temperature 93
_diffrn_detector_area_resol_mean 7.111
_diffrn_measured_fraction_theta_full 0.984
_diffrn_measured_fraction_theta_max 0.984
_diffrn_measurement_device_type 'Rigaku Saturn724'
_diffrn_measurement_method \w
_diffrn_radiation_type 'Mo K\a'
_diffrn_radiation_wavelength 0.71075
_diffrn_reflns_av_R_equivalents 0.0946
_diffrn_reflns_limit_h_max 70
_diffrn_reflns_limit_h_min -71
_diffrn_reflns_limit_k_max 13
_diffrn_reflns_limit_k_min -11
_diffrn_reflns_limit_l_max 26
_diffrn_reflns_limit_l_min -23
_diffrn_reflns_number 40373
_diffrn_reflns_theta_full 25.63
_diffrn_reflns_theta_max 25.63
_diffrn_standards_number 0
_exptl_absorpt_coefficient_mu 0.561
_exptl_absorpt_correction_T_max 0.951
_exptl_absorpt_correction_T_min 0.674
_exptl_absorpt_correction_type multi-scan
_exptl_absorpt_process_details 'REQAB (Rigaku, 1998)'
_exptl_crystal_colour orange
_exptl_crystal_density_diffrn 1.185
_exptl_crystal_density_method 'not measured'
_exptl_crystal_description block
_exptl_crystal_F_000 5424.00
_exptl_crystal_size_max 0.240
_exptl_crystal_size_mid 0.160
_exptl_crystal_size_min 0.090
_refine_diff_density_max 0.680
_refine_diff_density_min -1.070
_refine_ls_extinction_method none
_refine_ls_goodness_of_fit_ref 1.100
_refine_ls_hydrogen_treatment constr
_refine_ls_number_parameters 795
_refine_ls_number_reflns 13152
_refine_ls_number_restraints 0
_refine_ls_R_factor_gt 0.1000
_refine_ls_shift/su_max 0.003
_refine_ls_structure_factor_coef Fsqd
_refine_ls_weighting_details 'w = 1/[\s^2^(Fo^2^)+(0.0587P)^2^+94.1446P] where P=(Fo^2^+2Fc^2^)/3'
_refine_ls_weighting_scheme calc
_refine_ls_wR_factor_ref 0.2287
_reflns_number_gt 8607
_reflns_number_total 13159
_reflns_threshold_expression F^2^>2.0\s(F^2^)
_cod_data_source_file ic6b00431_si_002.cif
_cod_data_source_block 3c2Zn
_cod_database_code 4347656

loop_
_symmetry_equiv_pos_site_id
_symmetry_equiv_pos_as_xyz
1 +X,+Y,+Z
2 -X,+Y,1/2-Z
3 -X,-Y,-Z
4 +X,-Y,1/2+Z
5 1/2+X,1/2+Y,+Z
6 1/2-X,1/2+Y,1/2-Z
7 1/2-X,1/2-Y,-Z
8 1/2+X,1/2-Y,1/2+Z

loop_
_atom_site_label
_atom_site_type_symbol
_atom_site_fract_x
_atom_site_fract_y
_atom_site_fract_z
_atom_site_U_iso_or_equiv
_atom_site_adp_type
_atom_site_occupancy
_atom_site_symmetry_multiplicity
_atom_site_calc_flag
_atom_site_refinement_flags
Zn1 Zn 0.333043(10) 0.52210(6) 0.41467(3) 0.01518(18) Uani 1.0 8 d .
Zn2 Zn 0.5000 0.01864(9) 0.2500 0.0198(3) Uani 1.0 4 d .
N1 N 0.30357(7) 0.4373(4) 0.3785(2) 0.0154(10) Uani 1.0 8 d .
N2 N 0.32325(7) 0.6025(4) 0.4829(2) 0.0153(10) Uani 1.0 8 d .
N3 N 0.34263(7) 0.6100(4) 0.3479(3) 0.0182(10) Uani 1.0 8 d .
N11 N 0.49235(8) -0.0601(5) 0.3224(3) 0.0289(13) Uani 1.0 8 d .
N77 N 0.36299(7) 0.4422(4) 0.4506(3) 0.0171(10) Uani 1.0 8 d .
N80 N 0.47061(8) 0.1048(5) 0.2183(3) 0.0249(12) Uani 1.0 8 d .
C1 C 0.38180(9) 0.5261(5) 0.3753(3) 0.0180(12) Uani 1.0 8 d .
C3 C 0.28508(9) 0.5108(5) 0.4572(3) 0.0142(12) Uani 1.0 8 d .
C4 C 0.45317(9) 0.0216(5) 0.2975(3) 0.0210(13) Uani 1.0 8 d .
C5 C 0.26361(9) 0.5039(4) 0.4764(3) 0.0120(12) Uani 1.0 8 d .
C6 C 0.33781(9) 0.7485(5) 0.6435(3) 0.0177(12) Uani 1.0 8 d .
C7 C 0.25966(9) 0.4074(5) 0.5115(3) 0.0151(12) Uani 1.0 8 d .
C8 C 0.38248(9) 0.4637(5) 0.4315(3) 0.0169(12) Uani 1.0 8 d .
C9 C 0.30328(9) 0.5769(5) 0.4984(3) 0.0173(12) Uani 1.0 8 d .
C10 C 0.28905(9) 0.6280(5) 0.5997(3) 0.0184(12) Uani 1.0 8 d .
C12 C 0.28438(9) 0.4497(5) 0.3999(3) 0.0156(12) Uani 1.0 8 d .
C13 C 0.36307(9) 0.5899(5) 0.3334(3) 0.0156(12) Uani 1.0 8 d .
C14 C 0.44175(9) 0.5261(6) 0.3109(3) 0.0250(14) Uani 1.0 8 d .
C15 C 0.22324(9) 0.4905(5) 0.5135(3) 0.0161(12) Uani 1.0 8 d .
C16 C 0.36094(9) 0.6467(5) 0.2728(3) 0.0163(12) Uani 1.0 8 d .
C17 C 0.26512(9) 0.3948(5) 0.3529(3) 0.0167(12) Uani 1.0 8 d .
C18 C 0.40776(9) 0.4290(6) 0.3211(3) 0.0246(14) Uani 1.0 8 d .
C19 C 0.33702(8) 0.6647(5) 0.5314(3) 0.0135(11) Uani 1.0 8 d .
C20 C 0.30543(9) 0.6295(5) 0.5603(3) 0.0155(12) Uani 1.0 8 d .
C21 C 0.42714(9) 0.1173(5) 0.3528(3) 0.0217(13) Uani 1.0 8 d .
C22 C 0.37705(10) 0.6487(5) 0.2316(3) 0.0229(13) Uani 1.0 8 d .
C23 C 0.36731(9) 0.0334(6) 0.3628(3) 0.0220(13) Uani 1.0 8 d .
C24 C 0.23983(9) 0.4014(5) 0.5301(3) 0.0158(12) Uani 1.0 8 d .
C25 C 0.40328(9) 0.5264(5) 0.3550(3) 0.0191(12) Uani 1.0 8 d .
C26 C 0.32892(9) 0.6735(5) 0.3009(3) 0.0183(12) Uani 1.0 8 d .
C27 C 0.32673(9) 0.6851(5) 0.5805(3) 0.0161(12) Uani 1.0 8 d .
C28 C 0.24036(9) 0.3822(5) 0.3510(3) 0.0220(13) Uani 1.0 8 d .
C29 C 0.33948(9) 0.6989(5) 0.2524(3) 0.0172(12) Uani 1.0 8 d .
C30 C 0.27326(9) 0.3530(5) 0.3040(3) 0.0173(12) Uani 1.0 8 d .
C31 C 0.32817(10) 0.7652(5) 0.1906(3) 0.0231(14) Uani 1.0 8 d .
C32 C 0.24725(9) 0.5948(5) 0.4605(3) 0.0179(12) Uani 1.0 8 d .
C33 C 0.22745(9) 0.5876(5) 0.4785(3) 0.0207(13) Uani 1.0 8 d .
C34 C 0.45148(10) 0.0856(6) 0.2400(3) 0.0236(14) Uani 1.0 8 d .
C35 C 0.39342(10) 0.3591(5) 0.5251(3) 0.0218(13) Uani 1.0 8 d .
C36 C 0.36960(9) 0.3804(5) 0.5059(3) 0.0186(12) Uani 1.0 8 d .
C37 C 0.40685(9) 0.1209(6) 0.3685(3) 0.0219(13) Uani 1.0 8 d .
C38 C 0.29702(9) 0.3792(5) 0.3222(3) 0.0175(12) Uani 1.0 8 d .
C39 C 0.40185(9) 0.4083(5) 0.4793(3) 0.0189(12) Uani 1.0 8 d .
C40 C 0.35272(10) 0.3429(6) 0.5406(3) 0.0288(15) Uani 1.0 8 d .
C41 C 0.20139(10) 0.4864(5) 0.5338(3) 0.0208(13) Uani 1.0 8 d .
C42 C 0.42685(9) 0.4085(6) 0.4825(3) 0.0283(15) Uani 1.0 8 d .
C43 C 0.40662(10) 0.2893(6) 0.5851(3) 0.0290(15) Uani 1.0 8 d .
C44 C 0.36019(9) 0.7072(6) 0.5308(3) 0.0236(13) Uani 1.0 8 d .
C45 C 0.41828(10) 0.6211(6) 0.3687(3) 0.0256(14) Uani 1.0 8 d .
C46 C 0.39564(10) -0.0655(6) 0.3151(3) 0.0271(14) Uani 1.0 8 d .
C47 C 0.31326(9) 0.3524(6) 0.2859(3) 0.0242(14) Uani 1.0 8 d .
C48 C 0.35392(10) 0.6659(6) 0.6941(3) 0.0275(14) Uani 1.0 8 d .
C49 C 0.34778(10) 0.0260(7) 0.2992(4) 0.0360(16) Uani 1.0 8 d .
C50 C 0.43738(10) 0.6212(6) 0.3471(3) 0.0286(15) Uani 1.0 8 d .
C51 C 0.47206(10) -0.0405(6) 0.3378(3) 0.0265(14) Uani 1.0 8 d .
C52 C 0.31237(10) 0.6884(5) 0.1377(3) 0.0261(14) Uani 1.0 8 d .
C53 C 0.42657(10) 0.4290(6) 0.2987(3) 0.0284(15) Uani 1.0 8 d .
C54 C 0.40724(10) 0.1447(7) 0.1926(3) 0.0348(17) Uani 1.0 8 d .
C55 C 0.18024(10) 0.4936(5) 0.4730(4) 0.0276(15) Uani 1.0 8 d .
C56 C 0.25997(10) 0.2909(6) 0.2424(3) 0.0326(16) Uani 1.0 8 d .
C57 C 0.41599(10) -0.0699(6) 0.2997(3) 0.0262(14) Uani 1.0 8 d .
C58 C 0.45898(11) -0.0970(7) 0.4411(4) 0.0408(19) Uani 1.0 8 d .
C59 C 0.36586(11) -0.0716(6) 0.4054(4) 0.0370(17) Uani 1.0 8 d .
C60 C 0.43200(10) 0.1442(6) 0.1949(3) 0.0297(15) Uani 1.0 8 d .
C61 C 0.46224(11) 0.5274(7) 0.2831(4) 0.0383(17) Uani 1.0 8 d .
C62 C 0.30511(9) 0.7085(6) 0.3000(3) 0.0255(14) Uani 1.0 8 d .
C63 C 0.47556(11) -0.0911(6) 0.4017(4) 0.0340(17) Uani 1.0 8 d .
C64 C 0.20134(11) 0.5925(6) 0.5767(4) 0.0339(16) Uani 1.0 8 d .
C65 C 0.36400(11) 0.1516(6) 0.3955(4) 0.0358(17) Uani 1.0 8 d .
C66 C 0.19984(11) 0.3696(7) 0.5692(4) 0.041(2) Uani 1.0 8 d .
C67 C 0.46365(11) 0.1719(7) 0.1651(4) 0.0371(17) Uani 1.0 8 d .
C68 C 0.42663(12) 0.2811(8) 0.0911(4) 0.049(2) Uani 1.0 8 d .
C69 C 0.44020(10) 0.2003(7) 0.1497(4) 0.0398(18) Uani 1.0 8 d .
C70 C 0.47966(10) 0.2048(8) 0.1277(4) 0.048(3) Uani 1.0 8 d .
C71 C 0.25883(12) 0.1564(7) 0.2498(4) 0.051(3) Uani 1.0 8 d .
C72 C 0.50713(11) -0.1155(7) 0.3722(4) 0.0375(18) Uani 1.0 8 d .
C73 C 0.40575(13) 0.1540(7) 0.5757(4) 0.050(2) Uani 1.0 8 d .
C74 C 0.49731(12) -0.1352(7) 0.4226(4) 0.044(2) Uani 1.0 8 d .
C75 C 0.51101(15) -0.1909(7) 0.4914(5) 0.067(3) Uani 1.0 8 d .
C76 C 0.53066(12) -0.1511(8) 0.3712(4) 0.056(3) Uani 1.0 8 d .
C78 C 0.41704(14) 0.1998(8) 0.0380(5) 0.066(3) Uani 1.0 8 d .
C79 C 0.47746(18) 0.4203(10) 0.3116(6) 0.050(3) Uiso 0.7634 8 d .
C81 C 0.47661(18) 0.6442(10) 0.3016(6) 0.052(3) Uiso 0.7634 8 d .
C82 C 0.45311(16) 0.5188(9) 0.2093(5) 0.043(3) Uiso 0.7634 8 d .
C83 C 0.39043(9) 0.0308(6) 0.3492(3) 0.0205(12) Uani 1.0 8 d .
C84 C 0.43184(9) 0.0219(6) 0.3176(3) 0.0196(13) Uani 1.0 8 d .
C85 C 0.50539(17) -0.3177(9) 0.4881(5) 0.083(3) Uani 1.0 8 d .
C86 C 0.4833(5) 0.506(3) 0.3372(15) 0.032(7) Uiso 0.2366 8 d .
C87 C 0.4614(7) 0.645(4) 0.247(2) 0.062(10) Uiso 0.2366 8 d .
C88 C 0.4632(8) 0.404(4) 0.245(3) 0.084(13) Uiso 0.2366 8 d .
H6A H 0.3257 0.7795 0.6608 0.0213 Uiso 1.0 8 calc R
H6B H 0.3467 0.8179 0.6356 0.0213 Uiso 1.0 8 calc R
H7 H 0.2706 0.3444 0.5230 0.0181 Uiso 1.0 8 calc R
H10A H 0.2949 0.6798 0.6376 0.0221 Uiso 1.0 8 calc R
H10B H 0.2875 0.5459 0.6139 0.0221 Uiso 1.0 8 calc R
H10C H 0.2740 0.6572 0.5733 0.0221 Uiso 1.0 8 calc R
H18 H 0.3978 0.3617 0.3131 0.0296 Uiso 1.0 8 calc R
H21 H 0.4379 0.1806 0.3661 0.0260 Uiso 1.0 8 calc R
H22A H 0.3804 0.7319 0.2232 0.0275 Uiso 1.0 8 calc R
H22B H 0.3698 0.6079 0.1904 0.0275 Uiso 1.0 8 calc R
H22C H 0.3914 0.6075 0.2545 0.0275 Uiso 1.0 8 calc R
H24 H 0.2376 0.3347 0.5548 0.0189 Uiso 1.0 8 calc R
H28A H 0.2319 0.3377 0.3121 0.0264 Uiso 1.0 8 calc R
H28B H 0.2336 0.4619 0.3501 0.0264 Uiso 1.0 8 calc R
H28C H 0.2396 0.3388 0.3894 0.0264 Uiso 1.0 8 calc R
H31A H 0.3402 0.7997 0.1743 0.0277 Uiso 1.0 8 calc R
H31B H 0.3192 0.8326 0.2002 0.0277 Uiso 1.0 8 calc R
H32 H 0.2497 0.6626 0.4370 0.0214 Uiso 1.0 8 calc R
H33 H 0.2165 0.6503 0.4667 0.0248 Uiso 1.0 8 calc R
H37 H 0.4041 0.1864 0.3930 0.0263 Uiso 1.0 8 calc R
H40A H 0.3409 0.2915 0.5122 0.0345 Uiso 1.0 8 calc R
H40B H 0.3455 0.4142 0.5522 0.0345 Uiso 1.0 8 calc R
H40C H 0.3608 0.2985 0.5799 0.0345 Uiso 1.0 8 calc R
H42A H 0.4324 0.3258 0.4841 0.0339 Uiso 1.0 8 calc R
H42B H 0.4358 0.4514 0.5214 0.0339 Uiso 1.0 8 calc R
H42C H 0.4286 0.4485 0.4442 0.0339 Uiso 1.0 8 calc R
H43A H 0.4003 0.3093 0.6207 0.0348 Uiso 1.0 8 calc R
H43B H 0.4229 0.3154 0.5984 0.0348 Uiso 1.0 8 calc R
H44A H 0.3611 0.7034 0.4866 0.0283 Uiso 1.0 8 calc R
H44B H 0.3721 0.6559 0.5591 0.0283 Uiso 1.0 8 calc R
H44C H 0.3625 0.7901 0.5464 0.0283 Uiso 1.0 8 calc R
H45 H 0.4156 0.6869 0.3932 0.0307 Uiso 1.0 8 calc R
H46 H 0.3850 -0.1295 0.3021 0.0325 Uiso 1.0 8 calc R
H47A H 0.3258 0.3025 0.3124 0.0290 Uiso 1.0 8 calc R
H47B H 0.3195 0.4275 0.2751 0.0290 Uiso 1.0 8 calc R
H47C H 0.3052 0.3095 0.2460 0.0290 Uiso 1.0 8 calc R
H48A H 0.3663 0.6375 0.6779 0.0330 Uiso 1.0 8 calc R
H48B H 0.3452 0.5971 0.7023 0.0330 Uiso 1.0 8 calc R
H48C H 0.3605 0.7104 0.7345 0.0330 Uiso 1.0 8 calc R
H49A H 0.3330 0.0280 0.3082 0.0432 Uiso 1.0 8 calc R
H49B H 0.3490 -0.0488 0.2770 0.0432 Uiso 1.0 8 calc R
H49C H 0.3487 0.0943 0.2717 0.0432 Uiso 1.0 8 calc R
H50 H 0.4476 0.6872 0.3571 0.0344 Uiso 1.0 8 calc R
H52A H 0.3000 0.6558 0.1528 0.0314 Uiso 1.0 8 calc R
H52B H 0.3211 0.6224 0.1271 0.0314 Uiso 1.0 8 calc R
H52C H 0.3057 0.7375 0.0991 0.0314 Uiso 1.0 8 calc R
H53 H 0.4292 0.3624 0.2747 0.0341 Uiso 1.0 8 calc R
H54A H 0.3982 0.1877 0.1539 0.0417 Uiso 1.0 8 calc R
H54B H 0.4057 0.1849 0.2312 0.0417 Uiso 1.0 8 calc R
H54C H 0.4017 0.0621 0.1912 0.0417 Uiso 1.0 8 calc R
H55A H 0.1663 0.4777 0.4850 0.0331 Uiso 1.0 8 calc R
H55B H 0.1817 0.4338 0.4414 0.0331 Uiso 1.0 8 calc R
H55C H 0.1793 0.5738 0.4540 0.0331 Uiso 1.0 8 calc R
H56A H 0.2672 0.3088 0.2085 0.0392 Uiso 1.0 8 calc R
H56B H 0.2442 0.3234 0.2278 0.0392 Uiso 1.0 8 calc R
H57 H 0.4191 -0.1367 0.2765 0.0314 Uiso 1.0 8 calc R
H58A H 0.4653 -0.0521 0.4814 0.0490 Uiso 1.0 8 calc R
H58B H 0.4567 -0.1808 0.4512 0.0490 Uiso 1.0 8 calc R
H58C H 0.4443 -0.0619 0.4163 0.0490 Uiso 1.0 8 calc R
H59A H 0.3784 -0.0669 0.4460 0.0444 Uiso 1.0 8 calc R
H59B H 0.3670 -0.1466 0.3831 0.0444 Uiso 1.0 8 calc R
H59C H 0.3512 -0.0693 0.4145 0.0444 Uiso 1.0 8 calc R
H62A H 0.3059 0.7573 0.3381 0.0306 Uiso 1.0 8 calc R
H62B H 0.2961 0.6361 0.3004 0.0306 Uiso 1.0 8 calc R
H62C H 0.2978 0.7548 0.2607 0.0306 Uiso 1.0 8 calc R
H64A H 0.1874 0.5911 0.5898 0.0406 Uiso 1.0 8 calc R
H64B H 0.2018 0.6667 0.5530 0.0406 Uiso 1.0 8 calc R
H64C H 0.2148 0.5888 0.6152 0.0406 Uiso 1.0 8 calc R
H65A H 0.3760 0.1595 0.4371 0.0430 Uiso 1.0 8 calc R
H65B H 0.3489 0.1514 0.4026 0.0430 Uiso 1.0 8 calc R
H65C H 0.3649 0.2192 0.3676 0.0430 Uiso 1.0 8 calc R
H66A H 0.1996 0.3015 0.5406 0.0497 Uiso 1.0 8 calc R
H66B H 0.1858 0.3697 0.5816 0.0497 Uiso 1.0 8 calc R
H66C H 0.2132 0.3630 0.6080 0.0497 Uiso 1.0 8 calc R
H68A H 0.4143 0.3259 0.1018 0.0592 Uiso 1.0 8 calc R
H68B H 0.4370 0.3392 0.0800 0.0592 Uiso 1.0 8 calc R
H70A H 0.4814 0.1365 0.1012 0.0581 Uiso 1.0 8 calc R
H70B H 0.4947 0.2261 0.1577 0.0581 Uiso 1.0 8 calc R
H70C H 0.4734 0.2734 0.0996 0.0581 Uiso 1.0 8 calc R
H71A H 0.2513 0.1379 0.2825 0.0608 Uiso 1.0 8 calc R
H71B H 0.2744 0.1234 0.2632 0.0608 Uiso 1.0 8 calc R
H71C H 0.2500 0.1210 0.2083 0.0608 Uiso 1.0 8 calc R
H73A H 0.4124 0.1330 0.5414 0.0600 Uiso 1.0 8 calc R
H73B H 0.3898 0.1269 0.5636 0.0600 Uiso 1.0 8 calc R
H73C H 0.4145 0.1150 0.6161 0.0600 Uiso 1.0 8 calc R
H75A H 0.5277 -0.1796 0.5003 0.0798 Uiso 1.0 8 calc R
H75B H 0.5063 -0.1516 0.5262 0.0798 Uiso 1.0 8 calc R
H76A H 0.5391 -0.0796 0.3651 0.0668 Uiso 1.0 8 calc R
H76B H 0.5293 -0.2072 0.3355 0.0668 Uiso 1.0 8 calc R
H76C H 0.5389 -0.1896 0.4122 0.0668 Uiso 1.0 8 calc R
H78A H 0.4069 0.1423 0.0500 0.0794 Uiso 1.0 8 calc R
H78B H 0.4295 0.1565 0.0280 0.0794 Uiso 1.0 8 calc R
H78C H 0.4082 0.2452 -0.0001 0.0794 Uiso 1.0 8 calc R
H85A H 0.5103 -0.3556 0.4539 0.0992 Uiso 1.0 8 calc R
H85B H 0.4888 -0.3274 0.4787 0.0992 Uiso 1.0 8 calc R
H85C H 0.5133 -0.3556 0.5297 0.0992 Uiso 1.0 8 calc R

loop_
_atom_site_aniso_label
_atom_site_aniso_U_11
_atom_site_aniso_U_22
_atom_site_aniso_U_33
_atom_site_aniso_U_12
_atom_site_aniso_U_13
_atom_site_aniso_U_23
Zn1 0.0120(4) 0.0234(4) 0.0111(4) -0.0008(3) 0.0049(3) -0.0015(3)
Zn2 0.0133(5) 0.0327(5) 0.0158(6) 0.0000 0.0077(4) 0.0000
N1 0.011(3) 0.025(3) 0.013(3) 0.0004(19) 0.007(2) -0.0002(19)
N2 0.013(3) 0.020(3) 0.014(3) -0.0029(18) 0.004(2) -0.0028(19)
N3 0.017(3) 0.020(3) 0.019(3) -0.0005(19) 0.009(3) -0.000(2)
N11 0.022(3) 0.044(4) 0.026(3) 0.013(3) 0.015(3) 0.015(3)
N77 0.011(3) 0.026(3) 0.015(3) 0.0003(19) 0.004(2) 0.0010(19)
N80 0.018(3) 0.043(3) 0.015(3) 0.004(3) 0.007(3) 0.005(3)
C1 0.015(3) 0.028(3) 0.012(3) -0.001(3) 0.006(3) -0.008(3)
C3 0.013(3) 0.011(3) 0.020(4) 0.003(2) 0.008(3) 0.007(2)
C4 0.015(3) 0.030(3) 0.022(4) 0.005(3) 0.011(3) 0.001(3)
C5 0.013(3) 0.008(3) 0.015(3) -0.0008(19) 0.004(3) -0.0015(19)
C6 0.014(3) 0.017(3) 0.019(4) -0.006(3) 0.000(3) -0.010(3)
C7 0.014(3) 0.014(3) 0.016(3) 0.002(2) 0.003(3) 0.001(2)
C8 0.009(3) 0.026(3) 0.014(3) -0.001(3) 0.001(3) -0.005(3)
C9 0.018(3) 0.017(3) 0.021(4) 0.003(3) 0.012(3) 0.001(3)
C10 0.022(3) 0.021(3) 0.014(3) 0.002(3) 0.008(3) -0.001(3)
C12 0.019(3) 0.013(3) 0.017(3) 0.001(2) 0.009(3) -0.002(2)
C13 0.014(3) 0.020(3) 0.011(3) -0.003(3) 0.001(3) 0.001(2)
C14 0.014(3) 0.040(4) 0.024(4) -0.005(3) 0.010(3) -0.009(3)
C15 0.012(3) 0.011(3) 0.026(4) -0.002(2) 0.007(3) 0.001(3)
C16 0.014(3) 0.019(3) 0.015(3) -0.005(3) 0.003(3) -0.005(3)
C17 0.016(3) 0.017(3) 0.018(4) -0.001(3) 0.006(3) -0.000(3)
C18 0.017(3) 0.029(3) 0.031(4) -0.002(3) 0.013(3) -0.005(3)
C19 0.013(3) 0.013(3) 0.013(3) -0.001(2) 0.001(3) -0.000(2)
C20 0.015(3) 0.014(3) 0.019(4) 0.001(2) 0.008(3) 0.002(3)
C21 0.018(3) 0.025(3) 0.023(4) -0.007(3) 0.007(3) -0.000(3)
C22 0.029(4) 0.026(3) 0.018(4) 0.001(3) 0.012(3) 0.002(3)
C23 0.012(3) 0.034(4) 0.022(4) -0.004(3) 0.008(3) -0.008(3)
C24 0.017(3) 0.015(3) 0.017(3) 0.001(3) 0.008(3) 0.003(3)
C25 0.015(3) 0.025(3) 0.018(4) 0.002(3) 0.007(3) 0.004(3)
C26 0.020(3) 0.012(3) 0.025(4) -0.004(3) 0.012(3) -0.006(3)
C27 0.016(3) 0.015(3) 0.016(3) 0.003(2) 0.002(3) 0.001(2)
C28 0.017(3) 0.027(3) 0.020(4) -0.004(3) 0.003(3) -0.005(3)
C29 0.021(3) 0.018(3) 0.013(3) -0.002(3) 0.005(3) -0.002(3)
C30 0.020(3) 0.021(3) 0.009(3) -0.003(3) 0.002(3) -0.001(3)
C31 0.023(4) 0.023(3) 0.028(4) -0.006(3) 0.016(3) -0.004(3)
C32 0.021(3) 0.014(3) 0.023(4) -0.001(3) 0.013(3) 0.005(3)
C33 0.020(3) 0.015(3) 0.027(4) 0.002(3) 0.008(3) 0.005(3)
C34 0.018(3) 0.039(4) 0.018(4) 0.000(3) 0.011(3) 0.007(3)
C35 0.021(4) 0.030(3) 0.017(4) 0.002(3) 0.009(3) 0.001(3)
C36 0.019(3) 0.022(3) 0.016(4) 0.002(3) 0.008(3) -0.004(3)
C37 0.019(3) 0.032(4) 0.018(4) -0.003(3) 0.011(3) -0.001(3)
C38 0.020(3) 0.014(3) 0.018(4) -0.001(3) 0.005(3) -0.000(3)
C39 0.012(3) 0.025(3) 0.019(4) 0.002(3) 0.004(3) -0.003(3)
C40 0.023(4) 0.033(4) 0.031(4) 0.003(3) 0.010(3) 0.013(3)
C41 0.019(4) 0.016(3) 0.033(4) 0.003(3) 0.017(3) 0.003(3)
C42 0.019(4) 0.046(4) 0.018(4) 0.004(3) 0.003(3) 0.006(3)
C43 0.017(3) 0.054(4) 0.012(4) 0.006(3) -0.001(3) 0.008(3)
C44 0.014(3) 0.033(4) 0.024(4) -0.006(3) 0.006(3) -0.003(3)
C45 0.026(4) 0.031(4) 0.023(4) 0.000(3) 0.013(3) -0.006(3)
C46 0.027(4) 0.027(3) 0.031(4) -0.006(3) 0.015(3) -0.006(3)
C47 0.021(3) 0.038(4) 0.016(4) -0.005(3) 0.009(3) -0.006(3)
C48 0.025(4) 0.036(4) 0.020(4) 0.003(3) 0.006(3) 0.000(3)
C49 0.022(4) 0.042(4) 0.041(5) -0.001(3) 0.005(4) -0.008(4)
C50 0.020(4) 0.039(4) 0.034(4) -0.013(3) 0.018(3) -0.010(3)
C51 0.021(4) 0.034(4) 0.028(4) 0.006(3) 0.014(3) 0.007(3)
C52 0.029(4) 0.027(4) 0.019(4) -0.004(3) 0.004(3) 0.002(3)
C53 0.023(4) 0.034(4) 0.033(4) 0.003(3) 0.015(3) -0.007(3)
C54 0.018(4) 0.066(5) 0.022(4) 0.006(3) 0.009(3) 0.015(4)
C55 0.017(4) 0.027(4) 0.042(5) 0.002(3) 0.015(3) 0.002(3)
C56 0.022(4) 0.055(5) 0.022(4) -0.009(3) 0.008(3) -0.014(3)
C57 0.020(4) 0.028(3) 0.035(4) 0.004(3) 0.017(3) -0.005(3)
C58 0.038(4) 0.063(5) 0.031(5) 0.022(4) 0.024(4) 0.028(4)
C59 0.029(4) 0.049(4) 0.040(5) -0.003(3) 0.019(4) 0.005(4)
C60 0.014(3) 0.056(5) 0.018(4) 0.006(3) 0.003(3) 0.010(3)
C61 0.027(4) 0.050(4) 0.046(5) -0.005(4) 0.023(4) -0.011(4)
C62 0.021(4) 0.032(4) 0.025(4) 0.009(3) 0.010(3) 0.014(3)
C63 0.032(4) 0.049(4) 0.027(4) 0.017(3) 0.018(4) 0.020(3)
C64 0.030(4) 0.046(4) 0.035(5) 0.006(3) 0.024(4) -0.003(4)
C65 0.023(4) 0.046(4) 0.048(5) -0.004(3) 0.025(4) -0.017(4)
C66 0.024(4) 0.053(5) 0.060(6) 0.013(4) 0.031(4) 0.025(4)
C67 0.022(4) 0.065(5) 0.026(4) -0.000(4) 0.010(3) 0.015(4)
C68 0.026(4) 0.088(7) 0.038(5) -0.010(4) 0.016(4) -0.013(5)
C69 0.017(4) 0.075(6) 0.027(5) 0.005(4) 0.007(3) 0.013(4)
C70 0.017(4) 0.098(7) 0.033(5) 0.010(4) 0.012(4) 0.035(5)
C71 0.036(5) 0.050(5) 0.059(6) -0.008(4) 0.003(4) -0.037(4)
C72 0.029(4) 0.050(5) 0.039(5) 0.021(4) 0.018(4) 0.021(4)
C73 0.043(5) 0.044(5) 0.061(6) 0.009(4) 0.013(5) 0.025(4)
C74 0.032(4) 0.067(5) 0.041(5) 0.027(4) 0.024(4) 0.028(4)
C75 0.076(7) 0.051(5) 0.103(8) 0.030(5) 0.073(7) 0.040(5)
C76 0.046(5) 0.079(6) 0.055(6) 0.028(5) 0.034(5) 0.033(5)
C78 0.055(6) 0.068(6) 0.088(8) 0.004(5) 0.041(6) -0.002(6)
C83 0.019(3) 0.031(3) 0.015(3) 0.001(3) 0.009(3) 0.002(3)
C84 0.012(3) 0.033(3) 0.016(4) 0.002(3) 0.007(3) 0.008(3)
C85 0.080(8) 0.094(9) 0.070(8) -0.009(6) 0.018(6) -0.006(6)

loop_
_atom_type_symbol
_atom_type_description
_atom_type_scat_dispersion_real
_atom_type_scat_dispersion_imag
_atom_type_scat_source
C C 0.0033 0.0016
;
International Tables for Crystallography
(1992, Vol. C, Tables 4.2.6.8 and 6.1.1.4)
;
H H 0.0000 0.0000
;
International Tables for Crystallography
(1992, Vol. C, Table 6.1.1.4)
;
N N 0.0061 0.0033
;
International Tables for Crystallography
(1992, Vol. C, Tables 4.2.6.8 and 6.1.1.4)
;
Zn Zn 0.2839 1.4301
;
International Tables for Crystallography
(1992, Vol. C, Tables 4.2.6.8 and 6.1.1.4)
;

loop_
_geom_angle_atom_site_label_1
_geom_angle_atom_site_label_2
_geom_angle_atom_site_label_3
_geom_angle
_geom_angle_publ_flag
_geom_angle_site_symmetry_1
_geom_angle_site_symmetry_3
N1 Zn1 N2 93.76(19) yes . .
N1 Zn1 N3 112.65(18) yes . .
N1 Zn1 N77 124.51(18) yes . .
N2 Zn1 N3 123.34(19) yes . .
N2 Zn1 N77 111.53(18) yes . .
N3 Zn1 N77 93.77(19) yes . .
N11 Zn2 N11 127.3(3) yes . 2_655
N11 Zn2 N80 94.7(3) yes . .
N11 Zn2 N80 110.6(2) yes . 2_655
N11 Zn2 N80 110.6(2) yes 2_655 .
N11 Zn2 N80 94.7(3) yes 2_655 2_655
N80 Zn2 N80 121.6(3) yes . 2_655
Zn1 N1 C12 125.4(4) yes . .
Zn1 N1 C38 125.5(5) yes . .
C12 N1 C38 107.8(5) yes . .
Zn1 N2 C9 125.3(4) yes . .
Zn1 N2 C19 124.7(4) yes . .
C9 N2 C19 107.8(5) yes . .
Zn1 N3 C13 124.8(4) yes . .
Zn1 N3 C26 125.0(4) yes . .
C13 N3 C26 108.3(5) yes . .
Zn2 N11 C51 124.4(4) yes . .
Zn2 N11 C72 125.8(5) yes . .
C51 N11 C72 108.1(6) yes . .
Zn1 N77 C8 125.4(4) yes . .
Zn1 N77 C36 125.3(5) yes . .
C8 N77 C36 107.7(5) yes . .
Zn2 N80 C34 125.0(4) yes . .
Zn2 N80 C67 126.4(5) yes . .
C34 N80 C67 107.3(5) yes . .
C8 C1 C13 127.9(6) yes . .
C8 C1 C25 117.5(5) yes . .
C13 C1 C25 114.7(5) yes . .
C5 C3 C9 116.2(6) yes . .
C5 C3 C12 115.5(5) yes . .
C9 C3 C12 128.4(6) yes . .
C34 C4 C51 128.6(6) yes . .
C34 C4 C84 114.9(5) yes . .
C51 C4 C84 116.6(6) yes . .
C3 C5 C7 120.7(5) yes . .
C3 C5 C32 121.3(5) yes . .
C7 C5 C32 118.1(6) yes . .
C27 C6 C48 112.3(5) yes . .
C5 C7 C24 120.8(5) yes . .
N77 C8 C1 123.1(5) yes . .
N77 C8 C39 107.4(5) yes . .
C1 C8 C39 129.5(6) yes . .
N2 C9 C3 122.4(6) yes . .
N2 C9 C20 107.9(5) yes . .
C3 C9 C20 129.7(6) yes . .
N1 C12 C3 122.7(5) yes . .
N1 C12 C17 108.2(5) yes . .
C3 C12 C17 129.0(6) yes . .
N3 C13 C1 122.6(6) yes . .
N3 C13 C16 107.5(5) yes . .
C1 C13 C16 129.9(6) yes . .
C50 C14 C53 117.8(6) yes . .
C50 C14 C61 122.0(6) yes . .
C53 C14 C61 120.2(6) yes . .
C24 C15 C33 117.1(6) yes . .
C24 C15 C41 122.5(5) yes . .
C33 C15 C41 120.3(5) yes . .
C13 C16 C22 130.9(5) yes . .
C13 C16 C29 107.0(6) yes . .
C22 C16 C29 122.0(5) yes . .
C12 C17 C28 131.1(6) yes . .
C12 C17 C30 106.1(5) yes . .
C28 C17 C30 122.8(5) yes . .
C25 C18 C53 120.6(6) yes . .
N2 C19 C27 111.3(5) yes . .
N2 C19 C44 122.1(6) yes . .
C27 C19 C44 126.7(5) yes . .
C9 C20 C10 129.9(5) yes . .
C9 C20 C27 106.7(6) yes . .
C10 C20 C27 123.4(5) yes . .
C37 C21 C84 120.6(5) yes . .
C49 C23 C59 109.6(5) yes . .
C49 C23 C65 106.6(5) yes . .
C49 C23 C83 109.8(6) yes . .
C59 C23 C65 109.9(6) yes . .
C59 C23 C83 109.5(5) yes . .
C65 C23 C83 111.4(5) yes . .
C7 C24 C15 121.6(6) yes . .
C1 C25 C18 119.0(5) yes . .
C1 C25 C45 121.6(6) yes . .
C18 C25 C45 119.4(6) yes . .
N3 C26 C29 110.8(5) yes . .
N3 C26 C62 122.5(6) yes . .
C29 C26 C62 126.6(5) yes . .
C6 C27 C19 125.5(5) yes . .
C6 C27 C20 128.0(6) yes . .
C19 C27 C20 106.4(5) yes . .
C16 C29 C26 106.4(5) yes . .
C16 C29 C31 128.8(6) yes . .
C26 C29 C31 124.7(5) yes . .
C17 C30 C38 107.2(5) yes . .
C17 C30 C56 127.8(6) yes . .
C38 C30 C56 124.9(6) yes . .
C29 C31 C52 114.2(5) yes . .
C5 C32 C33 120.8(6) yes . .
C15 C33 C32 121.6(5) yes . .
N80 C34 C4 122.0(5) yes . .
N80 C34 C60 107.6(6) yes . .
C4 C34 C60 130.4(6) yes . .
C36 C35 C39 107.7(5) yes . .
C36 C35 C43 124.8(6) yes . .
C39 C35 C43 127.5(6) yes . .
N77 C36 C35 110.7(6) yes . .
N77 C36 C40 121.7(5) yes . .
C35 C36 C40 127.5(5) yes . .
C21 C37 C83 121.6(6) yes . .
N1 C38 C30 110.6(6) yes . .
N1 C38 C47 121.7(5) yes . .
C30 C38 C47 127.6(5) yes . .
C8 C39 C35 106.4(5) yes . .
C8 C39 C42 128.8(6) yes . .
C35 C39 C42 124.7(5) yes . .
C15 C41 C55 109.3(6) yes . .
C15 C41 C64 108.7(5) yes . .
C15 C41 C66 111.3(5) yes . .
C55 C41 C64 109.2(5) yes . .
C55 C41 C66 108.0(5) yes . .
C64 C41 C66 110.3(6) yes . .
C35 C43 C73 113.9(5) yes . .
C25 C45 C50 120.3(6) yes . .
C57 C46 C83 121.6(6) yes . .
C14 C50 C45 121.2(6) yes . .
N11 C51 C4 123.5(6) yes . .
N11 C51 C63 106.6(5) yes . .
C4 C51 C63 129.8(7) yes . .
C14 C53 C18 120.7(6) yes . .
C30 C56 C71 113.1(6) yes . .
C46 C57 C84 120.7(6) yes . .
C34 C60 C54 129.7(7) yes . .
C34 C60 C69 106.4(6) yes . .
C54 C60 C69 123.8(6) yes . .
C14 C61 C79 107.5(8) yes . .
C14 C61 C81 111.6(8) yes . .
C14 C61 C82 109.1(6) yes . .
C14 C61 C86 107.5(15) yes . .
C14 C61 C87 108.0(17) yes . .
C14 C61 C88 110.6(19) yes . .
C79 C61 C81 108.9(7) yes . .
C79 C61 C82 111.0(8) yes . .
C79 C61 C86 43.3(11) yes . .
C79 C61 C87 143.4(17) yes . .
C79 C61 C88 54.9(16) yes . .
C81 C61 C82 108.7(8) yes . .
C81 C61 C86 69.0(12) yes . .
C81 C61 C87 48.6(14) yes . .
C81 C61 C88 138(2) yes . .
C82 C61 C86 140.8(15) yes . .
C82 C61 C87 64.3(16) yes . .
C82 C61 C88 58.2(17) yes . .
C86 C61 C87 115.8(18) yes . .
C86 C61 C88 96.2(19) yes . .
C87 C61 C88 118(3) yes . .
C51 C63 C58 128.9(6) yes . .
C51 C63 C74 107.6(7) yes . .
C58 C63 C74 123.4(7) yes . .
N80 C67 C69 111.5(7) yes . .
N80 C67 C70 121.3(6) yes . .
C69 C67 C70 127.2(7) yes . .
C69 C68 C78 105.7(7) yes . .
C60 C69 C67 107.1(6) yes . .
C60 C69 C68 128.1(6) yes . .
C67 C69 C68 124.8(7) yes . .
N11 C72 C74 110.9(6) yes . .
N11 C72 C76 121.8(7) yes . .
C74 C72 C76 127.3(7) yes . .
C63 C74 C72 106.8(7) yes . .
C63 C74 C75 129.3(8) yes . .
C72 C74 C75 123.8(7) yes . .
C74 C75 C85 106.5(7) yes . .
C61 C79 C86 65.9(15) yes . .
C61 C79 C88 65.5(19) yes . .
C86 C79 C88 127(3) yes . .
C61 C81 C86 53.3(10) yes . .
C61 C81 C87 64.5(19) yes . .
C86 C81 C87 116(2) yes . .
C61 C82 C87 57.7(15) yes . .
C61 C82 C88 63.4(19) yes . .
C87 C82 C88 117(3) yes . .
C23 C83 C37 123.6(6) yes . .
C23 C83 C46 119.4(5) yes . .
C37 C83 C46 117.0(6) yes . .
C4 C84 C21 120.5(5) yes . .
C4 C84 C57 121.0(6) yes . .
C21 C84 C57 118.4(6) yes . .
C61 C86 C79 70.8(15) yes . .
C61 C86 C81 57.7(10) yes . .
C79 C86 C81 124(3) yes . .
C61 C87 C81 66.9(19) yes . .
C61 C87 C82 57.9(14) yes . .
C81 C87 C82 119(3) yes . .
C61 C88 C79 59.7(19) yes . .
C61 C88 C82 58.4(17) yes . .
C79 C88 C82 116(3) yes . .
C27 C6 H6A 109.129 no . .
C27 C6 H6B 109.128 no . .
C48 C6 H6A 109.145 no . .
C48 C6 H6B 109.150 no . .
H6A C6 H6B 107.849 no . .
C5 C7 H7 119.584 no . .
C24 C7 H7 119.613 no . .
C20 C10 H10A 109.459 no . .
C20 C10 H10B 109.478 no . .
C20 C10 H10C 109.476 no . .
H10A C10 H10B 109.464 no . .
H10A C10 H10C 109.475 no . .
H10B C10 H10C 109.475 no . .
C25 C18 H18 119.694 no . .
C53 C18 H18 119.669 no . .
C37 C21 H21 119.725 no . .
C84 C21 H21 119.671 no . .
C16 C22 H22A 109.449 no . .
C16 C22 H22B 109.462 no . .
C16 C22 H22C 109.476 no . .
H22A C22 H22B 109.474 no . .
H22A C22 H22C 109.495 no . .
H22B C22 H22C 109.470 no . .
C7 C24 H24 119.214 no . .
C15 C24 H24 119.231 no . .
C17 C28 H28A 109.476 no . .
C17 C28 H28B 109.464 no . .
C17 C28 H28C 109.465 no . .
H28A C28 H28B 109.466 no . .
H28A C28 H28C 109.467 no . .
H28B C28 H28C 109.489 no . .
C29 C31 H31A 108.709 no . .
C29 C31 H31B 108.707 no . .
C52 C31 H31A 108.701 no . .
C52 C31 H31B 108.695 no . .
H31A C31 H31B 107.624 no . .
C5 C32 H32 119.581 no . .
C33 C32 H32 119.589 no . .
C15 C33 H33 119.205 no . .
C32 C33 H33 119.188 no . .
C21 C37 H37 119.179 no . .
C83 C37 H37 119.184 no . .
C36 C40 H40A 109.476 no . .
C36 C40 H40B 109.467 no . .
C36 C40 H40C 109.473 no . .
H40A C40 H40B 109.483 no . .
H40A C40 H40C 109.471 no . .
H40B C40 H40C 109.458 no . .
C39 C42 H42A 109.454 no . .
C39 C42 H42B 109.452 no . .
C39 C42 H42C 109.459 no . .
H42A C42 H42B 109.473 no . .
H42A C42 H42C 109.503 no . .
H42B C42 H42C 109.486 no . .
C35 C43 H43A 108.781 no . .
C35 C43 H43B 108.777 no . .
C73 C43 H43A 108.791 no . .
C73 C43 H43B 108.755 no . .
H43A C43 H43B 107.670 no . .
C19 C44 H44A 109.488 no . .
C19 C44 H44B 109.461 no . .
C19 C44 H44C 109.474 no . .
H44A C44 H44B 109.476 no . .
H44A C44 H44C 109.464 no . .
H44B C44 H44C 109.464 no . .
C25 C45 H45 119.826 no . .
C50 C45 H45 119.826 no . .
C57 C46 H46 119.220 no . .
C83 C46 H46 119.199 no . .
C38 C47 H47A 109.469 no . .
C38 C47 H47B 109.468 no . .
C38 C47 H47C 109.440 no . .
H47A C47 H47B 109.497 no . .
H47A C47 H47C 109.479 no . .
H47B C47 H47C 109.474 no . .
C6 C48 H48A 109.473 no . .
C6 C48 H48B 109.460 no . .
C6 C48 H48C 109.470 no . .
H48A C48 H48B 109.484 no . .
H48A C48 H48C 109.469 no . .
H48B C48 H48C 109.470 no . .
C23 C49 H49A 109.465 no . .
C23 C49 H49B 109.492 no . .
C23 C49 H49C 109.483 no . .
H49A C49 H49B 109.445 no . .
H49A C49 H49C 109.460 no . .
H49B C49 H49C 109.482 no . .
C14 C50 H50 119.443 no . .
C45 C50 H50 119.402 no . .
C31 C52 H52A 109.469 no . .
C31 C52 H52B 109.470 no . .
C31 C52 H52C 109.471 no . .
H52A C52 H52B 109.475 no . .
H52A C52 H52C 109.476 no . .
H52B C52 H52C 109.465 no . .
C14 C53 H53 119.685 no . .
C18 C53 H53 119.639 no . .
C60 C54 H54A 109.480 no . .
C60 C54 H54B 109.469 no . .
C60 C54 H54C 109.479 no . .
H54A C54 H54B 109.470 no . .
H54A C54 H54C 109.459 no . .
H54B C54 H54C 109.471 no . .
C41 C55 H55A 109.477 no . .
C41 C55 H55B 109.480 no . .
C41 C55 H55C 109.471 no . .
H55A C55 H55B 109.462 no . .
H55A C55 H55C 109.478 no . .
H55B C55 H55C 109.459 no . .
C30 C56 H56A 108.982 no . .
C30 C56 H56B 108.959 no . .
C71 C56 H56A 108.986 no . .
C71 C56 H56B 108.945 no . .
H56A C56 H56B 107.775 no . .
C46 C57 H57 119.626 no . .
C84 C57 H57 119.651 no . .
C63 C58 H58A 109.488 no . .
C63 C58 H58B 109.474 no . .
C63 C58 H58C 109.475 no . .
H58A C58 H58B 109.460 no . .
H58A C58 H58C 109.463 no . .
H58B C58 H58C 109.467 no . .
C23 C59 H59A 109.496 no . .
C23 C59 H59B 109.480 no . .
C23 C59 H59C 109.452 no . .
H59A C59 H59B 109.503 no . .
H59A C59 H59C 109.445 no . .
H59B C59 H59C 109.451 no . .
C26 C62 H62A 109.476 no . .
C26 C62 H62B 109.471 no . .
C26 C62 H62C 109.477 no . .
H62A C62 H62B 109.468 no . .
H62A C62 H62C 109.464 no . .
H62B C62 H62C 109.473 no . .
C41 C64 H64A 109.463 no . .
C41 C64 H64B 109.473 no . .
C41 C64 H64C 109.479 no . .
H64A C64 H64B 109.452 no . .
H64A C64 H64C 109.473 no . .
H64B C64 H64C 109.487 no . .
C23 C65 H65A 109.473 no . .
C23 C65 H65B 109.458 no . .
C23 C65 H65C 109.471 no . .
H65A C65 H65B 109.470 no . .
H65A C65 H65C 109.476 no . .
H65B C65 H65C 109.479 no . .
C41 C66 H66A 109.481 no . .
C41 C66 H66B 109.459 no . .
C41 C66 H66C 109.474 no . .
H66A C66 H66B 109.468 no . .
H66A C66 H66C 109.474 no . .
H66B C66 H66C 109.471 no . .
C69 C68 H68A 110.585 no . .
C69 C68 H68B 110.611 no . .
C78 C68 H68A 110.576 no . .
C78 C68 H68B 110.602 no . .
H68A C68 H68B 108.754 no . .
C67 C70 H70A 109.462 no . .
C67 C70 H70B 109.476 no . .
C67 C70 H70C 109.454 no . .
H70A C70 H70B 109.496 no . .
H70A C70 H70C 109.467 no . .
H70B C70 H70C 109.473 no . .
C56 C71 H71A 109.478 no . .
C56 C71 H71B 109.450 no . .
C56 C71 H71C 109.477 no . .
H71A C71 H71B 109.469 no . .
H71A C71 H71C 109.478 no . .
H71B C71 H71C 109.475 no . .
C43 C73 H73A 109.487 no . .
C43 C73 H73B 109.443 no . .
C43 C73 H73C 109.476 no . .
H73A C73 H73B 109.475 no . .
H73A C73 H73C 109.496 no . .
H73B C73 H73C 109.449 no . .
C74 C75 H75A 110.415 no . .
C74 C75 H75B 110.427 no . .
C85 C75 H75A 110.416 no . .
C85 C75 H75B 110.440 no . .
H75A C75 H75B 108.605 no . .
C72 C76 H76A 109.472 no . .
C72 C76 H76B 109.474 no . .
C72 C76 H76C 109.466 no . .
H76A C76 H76B 109.475 no . .
H76A C76 H76C 109.472 no . .
H76B C76 H76C 109.468 no . .
C68 C78 H78A 109.476 no . .
C68 C78 H78B 109.473 no . .
C68 C78 H78C 109.472 no . .
H78A C78 H78B 109.477 no . .
H78A C78 H78C 109.468 no . .
H78B C78 H78C 109.461 no . .
C75 C85 H85A 109.480 no . .
C75 C85 H85B 109.473 no . .
C75 C85 H85C 109.477 no . .
H85A C85 H85B 109.474 no . .
H85A C85 H85C 109.469 no . .
H85B C85 H85C 109.456 no . .

loop_
_geom_bond_atom_site_label_1
_geom_bond_atom_site_label_2
_geom_bond_distance
_geom_bond_publ_flag
_geom_bond_site_symmetry_2
Zn1 N1 1.976(4) yes .
Zn1 N2 1.976(5) yes .
Zn1 N3 1.983(6) yes .
Zn1 N77 1.973(4) yes .
Zn2 N11 1.978(6) yes .
Zn2 N11 1.978(6) yes 2_655
Zn2 N80 1.970(5) yes .
Zn2 N80 1.970(5) yes 2_655
N1 C12 1.397(8) yes .
N1 C38 1.332(7) yes .
N2 C9 1.394(8) yes .
N2 C19 1.327(6) yes .
N3 C13 1.400(8) yes .
N3 C26 1.313(7) yes .
N11 C51 1.399(9) yes .
N11 C72 1.332(8) yes .
N77 C8 1.399(8) yes .
N77 C36 1.336(7) yes .
N80 C34 1.407(9) yes .
N80 C67 1.332(9) yes .
C1 C8 1.396(9) yes .
C1 C13 1.419(7) yes .
C1 C25 1.509(9) yes .
C3 C5 1.499(9) yes .
C3 C9 1.406(7) yes .
C3 C12 1.408(8) yes .
C4 C34 1.415(9) yes .
C4 C51 1.401(8) yes .
C4 C84 1.498(9) yes .
C5 C7 1.382(8) yes .
C5 C32 1.393(7) yes .
C6 C27 1.506(8) yes .
C6 C48 1.539(8) yes .
C7 C24 1.394(9) yes .
C8 C39 1.454(7) yes .
C9 C20 1.436(9) yes .
C10 C20 1.505(9) yes .
C12 C17 1.440(7) yes .
C13 C16 1.430(8) yes .
C14 C50 1.394(10) yes .
C14 C53 1.399(9) yes .
C14 C61 1.551(11) yes .
C15 C24 1.389(7) yes .
C15 C33 1.392(8) yes .
C15 C41 1.532(10) yes .
C16 C22 1.523(10) yes .
C16 C29 1.381(8) yes .
C17 C28 1.511(9) yes .
C17 C30 1.385(9) yes .
C18 C25 1.388(9) yes .
C18 C53 1.381(10) yes .
C19 C27 1.414(9) yes .
C19 C44 1.500(8) yes .
C20 C27 1.389(8) yes .
C21 C37 1.386(9) yes .
C21 C84 1.391(9) yes .
C23 C49 1.528(8) yes .
C23 C59 1.512(10) yes .
C23 C65 1.541(10) yes .
C23 C83 1.533(9) yes .
C25 C45 1.372(8) yes .
C26 C29 1.423(10) yes .
C26 C62 1.504(9) yes .
C29 C31 1.504(8) yes .
C30 C38 1.417(8) yes .
C30 C56 1.507(8) yes .
C31 C52 1.521(8) yes .
C32 C33 1.386(9) yes .
C34 C60 1.448(8) yes .
C35 C36 1.410(8) yes .
C35 C39 1.368(10) yes .
C35 C43 1.521(8) yes .
C36 C40 1.513(10) yes .
C37 C83 1.393(8) yes .
C38 C47 1.478(10) yes .
C39 C42 1.511(9) yes .
C41 C55 1.544(8) yes .
C41 C64 1.507(9) yes .
C41 C66 1.530(10) yes .
C43 C73 1.523(10) yes .
C45 C50 1.388(10) yes .
C46 C57 1.387(10) yes .
C46 C83 1.396(9) yes .
C51 C63 1.453(10) yes .
C54 C60 1.502(9) yes .
C56 C71 1.513(10) yes .
C57 C84 1.383(8) yes .
C58 C63 1.517(12) yes .
C60 C69 1.383(11) yes .
C61 C79 1.526(12) yes .
C61 C81 1.556(13) yes .
C61 C82 1.531(13) yes .
C61 C86 1.47(3) yes .
C61 C87 1.53(4) yes .
C61 C88 1.61(5) yes .
C63 C74 1.361(10) yes .
C67 C69 1.407(9) yes .
C67 C70 1.499(11) yes .
C68 C69 1.574(10) yes .
C68 C78 1.445(12) yes .
C72 C74 1.419(12) yes .
C72 C76 1.501(11) yes .
C74 C75 1.598(12) yes .
C75 C85 1.452(13) yes .
C79 C86 1.11(3) yes .
C79 C88 1.45(5) yes .
C81 C86 1.72(3) yes .
C81 C87 1.27(4) yes .
C82 C87 1.63(4) yes .
C82 C88 1.53(5) yes .
C6 H6A 0.990 no .
C6 H6B 0.990 no .
C7 H7 0.950 no .
C10 H10A 0.980 no .
C10 H10B 0.980 no .
C10 H10C 0.980 no .
C18 H18 0.950 no .
C21 H21 0.950 no .
C22 H22A 0.980 no .
C22 H22B 0.980 no .
C22 H22C 0.980 no .
C24 H24 0.950 no .
C28 H28A 0.980 no .
C28 H28B 0.980 no .
C28 H28C 0.980 no .
C31 H31A 0.990 no .
C31 H31B 0.990 no .
C32 H32 0.950 no .
C33 H33 0.950 no .
C37 H37 0.950 no .
C40 H40A 0.980 no .
C40 H40B 0.980 no .
C40 H40C 0.980 no .
C42 H42A 0.980 no .
C42 H42B 0.980 no .
C42 H42C 0.980 no .
C43 H43A 0.990 no .
C43 H43B 0.990 no .
C44 H44A 0.980 no .
C44 H44B 0.980 no .
C44 H44C 0.980 no .
C45 H45 0.950 no .
C46 H46 0.950 no .
C47 H47A 0.980 no .
C47 H47B 0.980 no .
C47 H47C 0.980 no .
C48 H48A 0.980 no .
C48 H48B 0.980 no .
C48 H48C 0.980 no .
C49 H49A 0.980 no .
C49 H49B 0.980 no .
C49 H49C 0.980 no .
C50 H50 0.950 no .
C52 H52A 0.980 no .
C52 H52B 0.980 no .
C52 H52C 0.980 no .
C53 H53 0.950 no .
C54 H54A 0.980 no .
C54 H54B 0.980 no .
C54 H54C 0.980 no .
C55 H55A 0.980 no .
C55 H55B 0.980 no .
C55 H55C 0.980 no .
C56 H56A 0.990 no .
C56 H56B 0.990 no .
C57 H57 0.950 no .
C58 H58A 0.980 no .
C58 H58B 0.980 no .
C58 H58C 0.980 no .
C59 H59A 0.980 no .
C59 H59B 0.980 no .
C59 H59C 0.980 no .
C62 H62A 0.980 no .
C62 H62B 0.980 no .
C62 H62C 0.980 no .
C64 H64A 0.980 no .
C64 H64B 0.980 no .
C64 H64C 0.980 no .
C65 H65A 0.980 no .
C65 H65B 0.980 no .
C65 H65C 0.980 no .
C66 H66A 0.980 no .
C66 H66B 0.980 no .
C66 H66C 0.980 no .
C68 H68A 0.990 no .
C68 H68B 0.990 no .
C70 H70A 0.980 no .
C70 H70B 0.980 no .
C70 H70C 0.980 no .
C71 H71A 0.980 no .
C71 H71B 0.980 no .
C71 H71C 0.980 no .
C73 H73A 0.980 no .
C73 H73B 0.980 no .
C73 H73C 0.980 no .
C75 H75A 0.990 no .
C75 H75B 0.990 no .
C76 H76A 0.980 no .
C76 H76B 0.980 no .
C76 H76C 0.980 no .
C78 H78A 0.980 no .
C78 H78B 0.980 no .
C78 H78C 0.980 no .
C85 H85A 0.980 no .
C85 H85B 0.980 no .
C85 H85C 0.980 no .

loop_
_geom_contact_atom_site_label_1
_geom_contact_atom_site_label_2
_geom_contact_distance
_geom_contact_publ_flag
_geom_contact_site_symmetry_2
Zn1 C1 3.349(7) no .
Zn1 C3 3.340(7) no .
Zn1 C40 3.305(7) no .
Zn1 C44 3.291(6) no .
Zn1 C47 3.288(6) no .
Zn1 C62 3.295(6) no .
Zn2 C4 3.333(7) no .
Zn2 C4 3.333(7) no 2_655
Zn2 C34 3.007(7) no 2_655
Zn2 C51 2.999(8) no 2_655
Zn2 C67 2.961(7) no 2_655
Zn2 C70 3.302(8) no .
Zn2 C70 3.302(8) no 2_655
Zn2 C72 2.962(8) no 2_655
Zn2 C76 3.320(8) no .
Zn2 C76 3.320(8) no 2_655
N1 C9 3.040(8) no .
N1 C62 3.490(8) no .
N2 C12 3.033(7) no .
N2 C40 3.441(8) no .
N3 C8 3.035(7) no .
N3 C47 3.440(8) no .
N11 C34 3.061(8) no .
N11 C70 3.423(10) no 2_655
N77 C13 3.036(8) no .
N77 C44 3.463(8) no .
N80 C51 3.038(9) no .
N80 C76 3.442(10) no 2_655
C1 C22 3.339(9) no .
C1 C26 3.550(8) no .
C1 C36 3.543(9) no .
C1 C42 3.291(7) no .
C3 C10 3.301(9) no .
C3 C19 3.540(7) no .
C3 C28 3.320(7) no .
C3 C38 3.549(9) no .
C4 C54 3.328(8) no .
C4 C58 3.306(10) no .
C4 C67 3.554(11) no .
C4 C72 3.552(9) no .
C5 C10 2.994(7) no .
C5 C15 2.829(9) no .
C5 C17 2.974(9) no .
C5 C20 2.998(7) no .
C5 C28 2.988(8) no .
C6 C10 3.146(8) no .
C6 C44 3.185(10) no .
C7 C9 3.356(8) no .
C7 C10 3.296(7) no .
C7 C12 3.262(9) no .
C7 C17 3.565(9) no .
C7 C28 3.334(8) no .
C7 C33 2.754(8) no .
C8 C18 3.253(10) no .
C8 C45 3.403(10) no .
C9 C32 3.281(8) no .
C10 C32 3.331(7) no .
C12 C32 3.371(9) no .
C13 C18 3.352(9) no .
C13 C45 3.249(9) no .
C14 C25 2.802(10) no .
C16 C25 2.981(7) no .
C16 C45 3.505(8) no .
C16 C52 3.512(7) no .
C17 C71 3.423(10) no .
C18 C22 3.330(8) no .
C18 C39 3.573(10) no .
C18 C42 3.349(9) no .
C18 C50 2.753(9) no .
C19 C48 3.366(9) no .
C20 C32 3.581(7) no .
C20 C48 3.487(7) no .
C21 C34 3.253(10) no .
C21 C46 2.754(8) no .
C21 C51 3.366(9) no .
C21 C54 3.330(9) no .
C21 C58 3.304(9) no .
C21 C60 3.544(10) no .
C22 C25 3.001(8) no .
C22 C31 3.133(9) no .
C22 C45 3.279(8) no .
C24 C32 2.752(8) no .
C24 C64 3.548(10) no .
C24 C66 2.849(10) no .
C25 C39 3.030(9) no .
C25 C42 3.007(8) no .
C26 C52 3.381(9) no .
C28 C32 3.295(8) no .
C28 C56 3.128(10) no .
C31 C62 3.176(10) no .
C33 C55 3.044(9) no .
C33 C64 3.032(11) no .
C34 C57 3.337(10) no .
C36 C73 3.396(9) no .
C37 C57 2.755(9) no .
C37 C59 3.576(10) no .
C37 C65 2.880(10) no .
C38 C71 3.446(9) no .
C39 C73 3.491(10) no .
C40 C43 3.200(9) no .
C42 C43 3.155(10) no .
C42 C45 3.350(9) no .
C45 C53 2.765(10) no .
C46 C49 3.023(9) no .
C46 C59 3.061(11) no .
C47 C56 3.183(8) no .
C50 C79 3.579(14) no .
C50 C81 2.876(15) no .
C50 C86 3.16(4) no .
C50 C87 3.00(5) no .
C51 C57 3.294(9) no .
C53 C79 3.044(13) no .
C53 C82 3.058(14) no .
C53 C86 3.42(3) no .
C53 C88 2.84(6) no .
C54 C57 3.266(10) no .
C54 C68 3.193(12) no .
C54 C84 3.003(9) no .
C57 C58 3.394(8) no .
C58 C75 3.212(11) no .
C58 C84 3.000(9) no .
C60 C78 3.308(12) no .
C60 C84 2.996(10) no .
C63 C84 3.018(8) no .
C63 C85 3.340(12) no .
C67 C78 3.325(10) no .
C68 C70 3.214(10) no .
C72 C85 3.407(14) no .
C75 C76 3.223(15) no .
C83 C84 2.825(9) no .
N11 C81 3.429(12) no 1_545
N77 C65 3.464(8) no .
N80 C88 3.45(5) no .
C7 C24 3.564(8) no 7_556
C10 C33 3.597(8) no 7_566
C18 C37 3.595(9) no .
C24 C7 3.564(8) no 7_556
C33 C10 3.597(8) no 7_566
C36 C65 3.448(9) no .
C37 C18 3.595(9) no .
C44 C78 3.591(11) no 4_565
C60 C88 3.47(5) no .
C62 C64 3.594(10) no 7_566
C64 C62 3.594(10) no 7_566
C65 N77 3.464(8) no .
C65 C36 3.448(9) no .
C67 C88 3.13(5) no .
C69 C88 3.12(5) no .
C70 C79 3.507(13) no 2_655
C72 C81 3.359(12) no 1_545
C74 C81 3.541(13) no 1_545
C76 C87 3.57(5) no 2_645
C78 C44 3.591(11) no 4_564
C79 C70 3.507(13) no 2_655
C81 N11 3.429(12) no 1_565
C81 C72 3.359(12) no 1_565
C81 C74 3.541(13) no 1_565
C87 C76 3.57(5) no 2_665
C88 N80 3.45(5) no .
C88 C60 3.47(5) no .
C88 C67 3.13(5) no .
C88 C69 3.12(5) no .
Zn1 H40A 3.2734 no .
Zn1 H40B 3.0933 no .
Zn1 H44A 2.8012 no .
Zn1 H47A 3.2458 no .
Zn1 H47B 3.0763 no .
Zn1 H62A 3.2745 no .
Zn1 H62B 3.0767 no .
Zn2 H70A 3.3510 no .
Zn2 H70A 3.3510 no 2_655
Zn2 H70B 3.0142 no .
Zn2 H70B 3.0142 no 2_655
Zn2 H76A 3.0859 no .
Zn2 H76A 3.0859 no 2_655
Zn2 H76B 3.3152 no .
Zn2 H76B 3.3152 no 2_655
N1 H40A 3.4993 no .
N1 H47A 2.7145 no .
N1 H47B 2.7137 no .
N1 H47C 3.2414 no .
N1 H62B 2.7452 no .
N2 H40B 2.6995 no .
N2 H44A 2.5570 no .
N2 H44B 3.0014 no .
N2 H44C 3.1687 no .
N2 H62A 3.4584 no .
N3 H44A 3.0595 no .
N3 H47A 3.5991 no .
N3 H47B 2.6991 no .
N3 H62A 2.7392 no .
N3 H62B 2.7341 no .
N3 H62C 3.2493 no .
N11 H70A 2.9201 no 2_655
N11 H70B 3.2876 no 2_655
N11 H76A 2.7336 no .
N11 H76B 2.7415 no .
N11 H76C 3.2606 no .
N77 H40A 2.7481 no .
N77 H40B 2.7497 no .
N77 H40C 3.2721 no .
N77 H44A 3.0286 no .
N77 H44B 3.2776 no .
N77 H47A 3.5295 no .
N80 H70A 2.8388 no .
N80 H70B 2.6309 no .
N80 H70B 3.1792 no 2_655
N80 H70C 3.2385 no .
N80 H76A 2.6855 no 2_655
C1 H18 2.6375 no .
C1 H22C 2.9990 no .
C1 H42C 2.9282 no .
C1 H45 2.6761 no .
C3 H7 2.6573 no .
C3 H10B 3.3850 no .
C3 H10C 3.2460 no .
C3 H28B 3.3432 no .
C3 H28C 3.3331 no .
C3 H32 2.6790 no .
C4 H21 2.6630 no .
C4 H54B 3.3592 no .
C4 H54C 3.3200 no .
C4 H57 2.6659 no .
C4 H58C 2.9463 no .
C5 H10B 2.9340 no .
C5 H10C 2.6341 no .
C5 H24 3.2635 no .
C5 H28B 2.8378 no .
C5 H28C 2.7261 no .
C5 H33 3.2667 no .
C6 H10A 2.7009 no .
C6 H44B 3.3462 no .
C6 H44C 2.9856 no .
C7 H10B 2.8162 no .
C7 H10C 3.1023 no .
C7 H28B 3.4343 no .
C7 H28C 2.6711 no .
C7 H32 3.2401 no .
C8 H18 3.2044 no .
C8 H42A 3.2976 no .
C8 H42B 3.2559 no .
C8 H42C 2.7573 no .
C8 H44A 3.3544 no .
C8 H45 3.4700 no .
C9 H7 3.4179 no .
C9 H10A 3.4163 no .
C9 H10B 2.9711 no .
C9 H10C 2.9062 no .
C9 H32 3.2842 no .
C9 H40B 3.0828 no .
C10 H6A 2.8000 no .
C10 H7 3.5940 no .
C10 H48B 3.4978 no .
C12 H7 3.2610 no .
C12 H28A 3.4329 no .
C12 H28B 2.9694 no .
C12 H28C 2.9555 no .
C12 H32 3.4434 no .
C12 H62B 3.2342 no .
C13 H18 3.4321 no .
C13 H22A 3.3045 no .
C13 H22B 3.2603 no .
C13 H22C 2.7916 no .
C13 H44A 3.5981 no .
C13 H45 3.2628 no .
C13 H47B 3.1517 no .
C14 H18 3.2702 no .
C14 H22C 3.0887 no .
C14 H42C 3.3478 no .
C14 H45 3.2764 no .
C15 H7 3.2786 no .
C15 H10C 3.5137 no .
C15 H28C 3.5756 no .
C15 H32 3.2746 no .
C15 H55A 3.3516 no .
C15 H55B 2.6275 no .
C15 H55C 2.7651 no .
C15 H64A 3.3242 no .
C15 H64B 2.6490 no .
C15 H64C 2.6537 no .
C15 H66A 2.7223 no .
C15 H66B 3.3706 no .
C15 H66C 2.7196 no .
C16 H31A 2.7279 no .
C16 H31B 3.2958 no .
C16 H45 3.5895 no .
C16 H47B 3.5344 no .
C16 H52B 3.3630 no .
C17 H56A 3.3213 no .
C17 H56B 2.7449 no .
C17 H71A 3.2371 no .
C18 H22C 2.4859 no .
C18 H42A 3.5895 no .
C18 H42C 2.5961 no .
C18 H45 3.2413 no .
C19 H6A 3.3493 no .
C19 H6B 2.7526 no .
C19 H40B 2.8536 no .
C19 H48A 3.1532 no .
C20 H6A 2.7303 no .
C20 H6B 3.3082 no .
C20 H40B 3.4776 no .
C20 H48B 3.3148 no .
C21 H54B 2.6726 no .
C21 H54C 3.4319 no .
C21 H57 3.2439 no .
C21 H58A 3.5853 no .
C21 H58C 2.4734 no .
C22 H31A 2.7851 no .
C22 H52B 3.4933 no .
C23 H37 2.7411 no .
C23 H46 2.6618 no .
C24 H10B 3.3464 no .
C24 H10C 3.4946 no .
C24 H28C 3.1304 no .
C24 H33 3.2336 no .
C24 H55B 3.5131 no .
C24 H64C 3.4448 no .
C24 H66A 2.7753 no .
C24 H66C 2.7216 no .
C25 H22C 2.2687 no .
C25 H42C 2.2517 no .
C25 H50 3.2453 no .
C25 H53 3.2589 no .
C26 H31A 3.3456 no .
C26 H31B 2.7382 no .
C26 H47B 2.8256 no .
C26 H52A 3.1684 no .
C27 H10A 2.6099 no .
C27 H10B 3.1254 no .
C27 H10C 3.1991 no .
C27 H40B 3.3575 no .
C27 H44A 3.3568 no .
C27 H44B 2.9712 no .
C27 H44C 2.7786 no .
C27 H48A 2.7368 no .
C27 H48B 2.7229 no .
C27 H48C 3.3634 no .
C28 H56B 2.8332 no .
C28 H71A 3.2719 no .
C29 H22A 2.7917 no .
C29 H22B 2.7951 no .
C29 H22C 3.3243 no .
C29 H47B 3.3572 no .
C29 H52A 2.7477 no .
C29 H52B 2.7440 no .
C29 H52C 3.3676 no .
C29 H62A 3.2326 no .
C29 H62B 3.2148 no .
C29 H62C 2.6885 no .
C30 H28A 2.5986 no .
C30 H28B 3.1430 no .
C30 H28C 3.1732 no .
C30 H47A 3.2151 no .
C30 H47B 3.1960 no .
C30 H47C 2.6770 no .
C30 H62B 3.4658 no .
C30 H71A 2.7204 no .
C30 H71B 2.7192 no .
C30 H71C 3.3528 no .
C31 H22A 3.0798 no .
C31 H22B 3.0948 no .
C31 H62C 2.7445 no .
C32 H7 3.2418 no .
C32 H10B 3.5300 no .
C32 H10C 2.5916 no .
C32 H28B 2.7258 no .
C32 H28C 3.2128 no .
C33 H10C 3.0635 no .
C33 H24 3.2343 no .
C33 H28B 3.2455 no .
C33 H28C 3.5890 no .
C33 H55B 3.1751 no .
C33 H55C 2.8356 no .
C33 H64B 2.7250 no .
C33 H64C 3.2891 no .
C34 H21 3.2725 no .
C34 H54A 3.4250 no .
C34 H54B 2.9656 no .
C34 H54C 2.9174 no .
C34 H57 3.4182 no .
C34 H76A 3.1244 no 2_655
C35 H40A 3.2315 no .
C35 H40B 3.2238 no .
C35 H40C 2.7057 no .
C35 H42A 2.8136 no .
C35 H42B 2.8168 no .
C35 H42C 3.3230 no .
C35 H73A 2.7543 no .
C35 H73B 2.7528 no .
C35 H73C 3.3819 no .
C36 H43A 2.7411 no .
C36 H43B 3.3449 no .
C36 H44B 3.2705 no .
C36 H73B 3.1865 no .
C37 H46 3.2394 no .
C37 H49C 3.5502 no .
C37 H54B 3.0462 no .
C37 H58C 3.0055 no .
C37 H59A 3.4725 no .
C37 H65A 2.7732 no .
C37 H65C 2.7885 no .
C38 H56A 2.7016 no .
C38 H56B 3.3186 no .
C38 H62B 2.9040 no .
C38 H71B 3.2597 no .
C39 H18 3.5800 no .
C39 H43A 3.2922 no .
C39 H43B 2.7167 no .
C39 H73A 3.3373 no .
C40 H43A 2.9257 no .
C40 H73B 3.2427 no .
C41 H24 2.7163 no .
C41 H33 2.6748 no .
C42 H43B 2.8011 no .
C42 H73A 3.5452 no .
C43 H40C 2.7755 no .
C43 H42A 3.0946 no .
C43 H42B 3.1450 no .
C44 H6B 2.9244 no .
C44 H40B 3.4592 no .
C44 H48A 3.1983 no .
C45 H18 3.2379 no .
C45 H22A 3.5251 no .
C45 H22C 2.5292 no .
C45 H42C 2.4816 no .
C46 H37 3.2397 no .
C46 H49B 2.7241 no .
C46 H49C 3.2661 no .
C46 H54B 3.4917 no .
C46 H54C 3.1650 no .
C46 H58C 3.1140 no .
C46 H59A 3.3227 no .
C46 H59B 2.7679 no .
C47 H56A 2.8488 no .
C47 H62B 3.3810 no .
C47 H71B 3.4242 no .
C48 H10A 3.4456 no .
C48 H44B 3.4436 no .
C49 H46 2.8498 no .
C49 H59A 3.3336 no .
C49 H59B 2.6667 no .
C49 H59C 2.6707 no .
C49 H65A 3.3187 no .
C49 H65B 2.6288 no .
C49 H65C 2.6456 no .
C50 H22C 2.9234 no .
C50 H42C 3.0239 no .
C50 H53 3.2533 no .
C51 H21 3.4094 no .
C51 H57 3.2886 no .
C51 H58A 3.2751 no .
C51 H58B 3.2906 no .
C51 H58C 2.7646 no .
C51 H70A 3.3892 no 2_655
C51 H70B 3.5911 no 2_655
C52 H22B 3.4657 no .
C52 H62C 3.1550 no .
C53 H22C 2.8765 no .
C53 H42C 3.1335 no .
C53 H50 3.2525 no .
C54 H57 3.5923 no .
C54 H68A 2.9475 no .
C54 H78A 3.0929 no .
C55 H33 2.8628 no .
C55 H64A 2.6707 no .
C55 H64B 2.6624 no .
C55 H64C 3.3396 no .
C55 H66A 2.6633 no .
C55 H66B 2.6660 no .
C55 H66C 3.3421 no .
C56 H28A 2.6685 no .
C56 H47C 2.7563 no .
C57 H21 3.2432 no .
C57 H54B 3.1805 no .
C57 H54C 2.6875 no .
C57 H58C 2.5964 no .
C58 H21 3.5531 no .
C58 H75B 2.9856 no .
C58 H85B 3.1142 no .
C59 H46 2.9030 no .
C59 H49A 2.6717 no .
C59 H49B 2.6740 no .
C59 H49C 3.3305 no .
C59 H65A 2.6924 no .
C59 H65B 2.6890 no .
C59 H65C 3.3436 no .
C60 H68A 2.8353 no .
C60 H68B 3.3972 no .
C60 H76A 3.5343 no 2_655
C60 H78A 3.0517 no .
C60 H78B 3.5855 no .
C61 H50 2.7289 no .
C61 H53 2.6994 no .
C62 H31B 2.9161 no .
C62 H47B 3.3463 no .
C62 H52A 3.1712 no .
C63 H75A 3.4038 no .
C63 H75B 2.8637 no .
C63 H85B 3.0948 no .
C64 H33 2.8887 no .
C64 H55A 2.7559 no .
C64 H55B 3.3261 no .
C64 H55C 2.6015 no .
C64 H66A 3.3356 no .
C64 H66B 2.6776 no .
C64 H66C 2.6919 no .
C65 H37 2.5022 no .
C65 H49A 2.6266 no .
C65 H49B 3.3213 no .
C65 H49C 2.6412 no .
C65 H59A 2.7099 no .
C65 H59B 3.3486 no .
C65 H59C 2.6579 no .
C66 H24 2.4592 no .
C66 H55A 2.5916 no .
C66 H55B 2.7508 no .
C66 H55C 3.3327 no .
C66 H64A 2.6640 no .
C66 H64B 3.3399 no .
C66 H64C 2.6946 no .
C67 H68A 3.3819 no .
C67 H68B 2.7782 no .
C67 H76A 2.8757 no 2_655
C67 H78B 3.0788 no .
C68 H54A 2.7290 no .
C68 H70C 2.8156 no .
C69 H54A 2.6090 no .
C69 H54B 3.1500 no .
C69 H54C 3.1713 no .
C69 H70A 3.0978 no .
C69 H70B 3.2989 no .
C69 H70C 2.7089 no .
C69 H76A 3.4231 no 2_655
C69 H78A 2.5606 no .
C69 H78B 2.5684 no .
C69 H78C 3.2826 no .
C70 H68B 2.9120 no .
C70 H76A 3.3944 no 2_655
C70 H78B 3.2190 no .
C71 H28A 3.1648 no .
C71 H47C 3.3379 no .
C72 H70A 2.9143 no 2_655
C72 H75A 2.7745 no .
C72 H75B 3.3846 no .
C72 H85A 3.1861 no .
C73 H40C 3.2159 no .
C73 H42A 3.5032 no .
C74 H58A 2.8058 no .
C74 H58B 2.7891 no .
C74 H58C 3.3123 no .
C74 H70A 3.4034 no 2_655
C74 H76A 3.2317 no .
C74 H76B 3.2170 no .
C74 H76C 2.6958 no .
C74 H85A 2.6096 no .
C74 H85B 2.5967 no .
C74 H85C 3.3200 no .
C75 H58A 3.1493 no .
C75 H58B 3.1735 no .
C75 H76C 2.7708 no .
C76 H70A 3.3868 no 2_655
C76 H75A 2.8821 no .
C76 H85A 3.3706 no .
C78 H54A 3.0794 no .
C78 H70C 3.4000 no .
C79 H53 2.8880 no .
C81 H50 2.4777 no .
C82 H53 2.9116 no .
C83 H21 3.2774 no .
C83 H49A 3.3518 no .
C83 H49B 2.6916 no .
C83 H49C 2.6888 no .
C83 H54B 3.4450 no .
C83 H57 3.2801 no .
C83 H58C 3.3354 no .
C83 H59A 2.6653 no .
C83 H59B 2.6766 no .
C83 H59C 3.3370 no .
C83 H65A 2.7414 no .
C83 H65B 3.3790 no .
C83 H65C 2.7216 no .
C84 H37 3.2632 no .
C84 H46 3.2579 no .
C84 H54B 2.7476 no .
C84 H54C 2.8360 no .
C84 H58C 2.2482 no .
C85 H58B 3.2269 no .
C85 H76C 3.3244 no .
C86 H50 3.1012 no .
C86 H53 3.5530 no .
C87 H50 2.8179 no .
C88 H53 2.4035 no .
H6A H10A 2.1126 no .
H6A H10B 3.4411 no .
H6A H10C 3.4379 no .
H6A H48A 2.8733 no .
H6A H48B 2.3918 no .
H6A H48C 2.3683 no .
H6B H10A 3.5350 no .
H6B H44B 3.1691 no .
H6B H44C 2.4393 no .
H6B H48A 2.3809 no .
H6B H48B 2.8733 no .
H6B H48C 2.3788 no .
H7 H10B 2.9631 no .
H7 H24 2.3276 no .
H7 H28C 2.9430 no .
H10A H48B 3.1096 no .
H10B H48B 3.5141 no .
H10C H32 2.8786 no .
H10C H33 3.5766 no .
H18 H22C 2.9998 no .
H18 H42C 3.0516 no .
H18 H53 2.3211 no .
H21 H37 2.3207 no .
H21 H54B 2.9920 no .
H21 H58C 2.8982 no .
H22A H31A 2.4804 no .
H22B H31A 2.7547 no .
H22B H52B 2.8769 no .
H22C H45 3.0537 no .
H22C H50 3.5978 no .
H22C H53 3.5257 no .
H24 H64C 3.5823 no .
H24 H66A 2.2827 no .
H24 H66B 3.4237 no .
H24 H66C 2.1779 no .
H28A H56A 3.5830 no .
H28A H56B 2.1883 no .
H28A H71A 2.6959 no .
H28B H32 2.9019 no .
H28B H56B 3.3053 no .
H28C H71A 3.4592 no .
H31A H52A 2.8552 no .
H31A H52B 2.3668 no .
H31A H52C 2.3464 no .
H31B H52A 2.3639 no .
H31B H52B 2.8553 no .
H31B H52C 2.3494 no .
H31B H62A 3.4394 no .
H31B H62C 2.2935 no .
H32 H33 2.3181 no .
H33 H55B 3.1591 no .
H33 H55C 2.3681 no .
H33 H64B 2.3221 no .
H33 H64C 3.3302 no .
H37 H54B 3.5467 no .
H37 H59A 3.5910 no .
H37 H65A 2.2280 no .
H37 H65B 3.4683 no .
H37 H65C 2.3210 no .
H40A H73B 3.3967 no .
H40B H43A 3.4337 no .
H40B H44B 3.1290 no .
H40C H43A 2.3111 no .
H40C H73B 2.7066 no .
H42A H43B 2.7192 no .
H42A H73A 2.9337 no .
H42B H43B 2.5563 no .
H42C H45 2.8980 no .
H43A H73A 2.8576 no .
H43A H73B 2.3683 no .
H43A H73C 2.3508 no .
H43B H73A 2.3675 no .
H43B H73B 2.8577 no .
H43B H73C 2.3519 no .
H44B H48A 2.7200 no .
H44C H48A 3.2735 no .
H45 H50 2.3265 no .
H46 H49B 2.2850 no .
H46 H49C 3.2723 no .
H46 H54C 3.5965 no .
H46 H57 2.3206 no .
H46 H59A 3.3451 no .
H46 H59B 2.3510 no .
H47B H56A 3.3586 no .
H47B H62B 2.8758 no .
H47C H56A 2.2183 no .
H47C H71B 2.9075 no .
H49A H59A 3.5678 no .
H49A H59B 2.9509 no .
H49A H59C 2.4858 no .
H49A H65A 3.5245 no .
H49A H65B 2.4154 no .
H49A H65C 2.9133 no .
H49B H59A 3.5678 no .
H49B H59B 2.4842 no .
H49B H59C 2.9603 no .
H49B H65B 3.5290 no .
H49B H65C 3.5489 no .
H49C H59B 3.5608 no .
H49C H59C 3.5626 no .
H49C H65A 3.5438 no .
H49C H65B 2.9100 no .
H49C H65C 2.4493 no .
H52A H62B 3.2964 no .
H52A H62C 2.6342 no .
H54A H68A 2.3072 no .
H54A H78A 2.5267 no .
H54B H68A 3.4007 no .
H54C H57 2.8778 no .
H54C H78A 3.3046 no .
H55A H64A 2.5790 no .
H55A H64B 3.0627 no .
H55A H66A 2.8245 no .
H55A H66B 2.3977 no .
H55A H66C 3.5093 no .
H55B H64A 3.5922 no .
H55B H64B 3.5105 no .
H55B H66A 2.5654 no .
H55B H66B 3.0640 no .
H55C H64A 2.8445 no .
H55C H64B 2.4042 no .
H55C H64C 3.5157 no .
H55C H66A 3.5899 no .
H55C H66B 3.5160 no .
H56A H71A 2.8515 no .
H56A H71B 2.3606 no .
H56A H71C 2.3452 no .
H56B H71A 2.3597 no .
H56B H71B 2.8514 no .
H56B H71C 2.3459 no .
H57 H58C 3.0708 no .
H58A H75B 2.6452 no .
H58A H85B 3.4008 no .
H58B H75B 2.9958 no .
H58B H85B 2.4864 no .
H59A H65A 2.5349 no .
H59A H65B 3.0076 no .
H59A H65C 3.5954 no .
H59B H65A 3.5983 no .
H59B H65B 3.5708 no .
H59C H65A 2.9359 no .
H59C H65B 2.4753 no .
H59C H65C 3.5548 no .
H64A H66A 3.5551 no .
H64A H66B 2.4766 no .
H64A H66C 2.9568 no .
H64B H66B 3.5654 no .
H64B H66C 3.5909 no .
H64C H66A 3.5850 no .
H64C H66B 2.9809 no .
H64C H66C 2.5249 no .
H68A H78A 2.3139 no .
H68A H78B 2.8139 no .
H68A H78C 2.3117 no .
H68B H70A 3.4542 no .
H68B H70C 2.2585 no .
H68B H78A 2.8140 no .
H68B H78B 2.3087 no .
H68B H78C 2.3169 no .
H70A H76A 2.9113 no 2_655
H70A H78B 3.0970 no .
H70C H78B 2.9675 no .
H75A H76A 3.4053 no .
H75A H76C 2.2231 no .
H75A H85A 2.3130 no .
H75A H85B 2.8183 no .
H75A H85C 2.3226 no .
H75B H85A 2.8182 no .
H75B H85B 2.3215 no .
H75B H85C 2.3136 no .
H76B H85A 3.5426 no .
H76C H85A 2.8791 no .
N1 H66A 3.2307 no 7_556
N1 H66B 3.5447 no 7_556
N1 H66C 3.5419 no 7_556
N2 H64B 2.9762 no 7_566
N3 H59B 3.0813 no 1_565
N77 H65A 3.2898 no .
N77 H65B 3.4363 no .
N77 H65C 3.0969 no .
C1 H65C 3.5660 no .
C6 H47C 3.4758 no 4_565
C6 H49C 3.1849 no 4_565
C6 H55C 2.8567 no 7_566
C7 H7 3.3220 no 7_556
C7 H24 3.0893 no 7_556
C7 H28C 3.4812 no 7_556
C7 H52A 3.3758 no 4_565
C7 H52C 3.3034 no 4_565
C8 H37 3.5648 no .
C8 H65A 3.4246 no .
C8 H65C 3.1016 no .
C9 H33 3.4454 no 7_566
C9 H52B 3.4772 no 4_565
C9 H64B 3.0523 no 7_566
C10 H32 3.2515 no 7_566
C10 H33 2.8313 no 7_566
C10 H47C 3.1057 no 4_565
C10 H52A 3.3667 no 4_565
C10 H52B 3.3626 no 4_565
C10 H56A 3.1310 no 4_565
C12 H66A 3.1167 no 7_556
C12 H66C 3.4989 no 7_556
C12 H71C 3.2542 no 6_555
C13 H46 3.5526 no 1_565
C13 H48B 3.4290 no 4_564
C13 H59B 3.1162 no 1_565
C16 H46 2.8705 no 1_565
C16 H48B 3.1263 no 4_564
C16 H49B 3.4821 no 1_565
C16 H59B 3.2649 no 1_565
C17 H24 3.2888 no 7_556
C17 H66A 3.4289 no 7_556
C17 H66C 3.1738 no 7_556
C17 H71C 2.8717 no 6_555
C18 H21 3.3096 no .
C18 H37 3.1685 no .
C18 H48A 3.4417 no 4_564
C18 H48C 3.3173 no 4_564
C18 H54B 3.3313 no .
C19 H55C 3.1325 no 7_566
C19 H64B 3.1432 no 7_566
C20 H33 2.7750 no 7_566
C20 H52B 3.1748 no 4_565
C20 H55C 3.4802 no 7_566
C20 H64B 3.2796 no 7_566
C21 H18 3.2340 no .
C21 H53 3.2415 no .
C21 H75A 3.5944 no 3_656
C22 H40C 3.1912 no 4_564
C22 H43A 3.1861 no 4_564
C22 H46 2.8740 no 1_565
C22 H48A 3.3942 no 4_564
C22 H48B 3.3121 no 4_564
C22 H57 3.4314 no 1_565
C24 H7 2.9678 no 7_556
C24 H28C 3.2372 no 7_556
C26 H49B 3.4328 no 1_565
C26 H59B 3.1810 no 1_565
C27 H33 3.1256 no 7_566
C27 H55C 2.7871 no 7_566
C27 H64B 3.3303 no 7_566
C28 H24 3.1909 no 7_556
C28 H31B 3.5164 no 6_545
C28 H52A 3.5202 no 6_545
C28 H62C 3.1464 no 6_545
C28 H71B 3.5838 no 6_555
C28 H71C 3.0931 no 6_555
C29 H46 3.2808 no 1_565
C29 H48B 3.5293 no 4_564
C29 H49B 2.8920 no 1_565
C29 H59B 3.3097 no 1_565
C30 H66C 3.0300 no 7_556
C30 H71C 3.2888 no 6_555
C31 H49B 2.8266 no 1_565
C31 H55B 3.3277 no 6_555
C32 H10C 3.0513 no 7_566
C32 H32 3.4731 no 7_566
C33 H10A 3.5866 no 7_566
C33 H10C 3.0538 no 7_566
C33 H32 3.3950 no 7_566
C34 H53 3.5489 no .
C35 H65A 2.9163 no .
C36 H65A 2.9720 no .
C36 H65B 3.3812 no .
C36 H65C 3.4390 no .
C37 H18 2.9264 no .
C37 H42A 3.4033 no .
C38 H66A 3.5515 no 7_556
C38 H66B 3.4406 no 7_556
C38 H66C 3.2503 no 7_556
C39 H37 3.1340 no .
C39 H65A 3.1876 no .
C39 H65C 3.4792 no .
C40 H22B 3.1473 no 4_565
C40 H31A 3.5942 no 4_565
C40 H52B 3.1058 no 4_565
C40 H52C 3.5974 no 4_565
C40 H66A 3.5387 no 7_556
C42 H37 3.1958 no .
C42 H68B 3.4625 no 4_565
C42 H76C 3.5573 no 3_656
C43 H65A 3.5018 no .
C43 H76C 3.5000 no 3_656
C44 H54A 3.1828 no 4_565
C44 H55C 3.5251 no 7_566
C44 H59A 3.5003 no 1_565
C44 H59C 3.4726 no 1_565
C44 H68A 3.2205 no 4_565
C44 H78A 3.2346 no 4_565
C44 H78C 3.2545 no 4_565
C45 H46 3.4920 no 1_565
C45 H57 3.3736 no 1_565
C45 H58B 3.3242 no 1_565
C45 H78C 3.4358 no 4_565
C46 H22A 2.9717 no 1_545
C46 H45 3.2765 no 1_545
C47 H6A 3.3754 no 4_564
C47 H10A 3.0916 no 4_564
C47 H48B 3.1023 no 4_564
C47 H48C 3.4776 no 4_564
C47 H65B 3.5848 no .
C47 H65C 3.4538 no .
C48 H18 3.1227 no 4_565
C48 H22B 3.2141 no 4_565
C48 H47A 3.5229 no 4_565
C48 H47B 3.2979 no 4_565
C48 H47C 3.5069 no 4_565
C48 H49C 3.2304 no 4_565
C48 H54A 3.4961 no 4_565
C48 H54B 3.4528 no 4_565
C49 H31B 3.1703 no 1_545
C49 H47A 3.4134 no .
C49 H48C 3.4508 no 4_564
C50 H57 3.1395 no 1_565
C50 H58B 3.1237 no 1_565
C50 H85B 3.5931 no 1_565
C51 H50 3.4683 no 1_545
C51 H75B 3.5626 no 3_656
C52 H7 2.9985 no 4_564
C52 H10B 2.9888 no 4_564
C52 H28C 3.4840 no 6_555
C52 H40B 3.3451 no 4_564
C52 H40C 3.5610 no 4_564
C52 H55B 3.3123 no 6_555
C53 H21 3.1136 no .
C53 H54B 3.1709 no .
C54 H6B 3.5592 no 4_564
C54 H44C 3.5780 no 4_564
C54 H48A 3.4371 no 4_564
C54 H53 3.0691 no .
C54 H73C 3.4380 no 4_554
C55 H6B 3.2132 no 7_566
C55 H40A 3.4867 no 7_556
C55 H44C 3.4918 no 7_566
C55 H52C 3.4905 no 6_545
C56 H10A 3.5858 no 4_564
C56 H62C 3.5401 no 6_545
C56 H64C 3.5230 no 4_564
C56 H66C 3.5992 no 7_556
C57 H22A 3.1922 no 1_545
C57 H45 3.3947 no 1_545
C57 H50 3.3445 no 1_545
C58 H45 3.5032 no 1_545
C58 H50 2.9729 no 1_545
C58 H70A 3.3538 no 4_555
C58 H75A 3.3435 no 3_656
C58 H75B 3.4339 no 3_656
C58 H78B 3.0590 no 4_555
C59 H44A 3.1339 no 1_545
C59 H44C 3.4921 no 1_545
C59 H64A 3.3025 no 7_556
C59 H78A 3.4628 no 4_555
C59 H78C 3.3827 no 4_555
C60 H53 3.0233 no .
C60 H73C 3.3644 no 4_554
C62 H28A 3.1251 no 6_555
C62 H56B 3.1630 no 6_555
C62 H64A 3.2063 no 7_566
C62 H64C 3.3743 no 7_566
C62 H71A 3.4622 no 6_555
C62 H71C 3.4677 no 6_555
C63 H50 2.9945 no 1_545
C63 H75B 3.1556 no 3_656
C64 H59C 3.2894 no 7_556
C64 H62A 2.6344 no 7_566
C65 H47A 2.9980 no .
C65 H66B 3.2428 no 7_556
C65 H73B 3.5187 no .
C66 H40A 3.1442 no 7_556
C66 H65B 3.2377 no 7_556
C66 H71B 3.4983 no 7_556
C68 H42B 3.4696 no 4_564
C68 H44B 3.2745 no 4_564
C69 H53 3.4954 no .
C70 H58A 3.4729 no 4_554
C70 H75B 3.1760 no 4_554
C71 H28B 3.2018 no 6_545
C71 H62B 3.2112 no 6_545
C71 H62C 3.5770 no 6_545
C71 H66C 3.0497 no 7_556
C73 H54C 3.5435 no 4_555
C73 H65A 3.0052 no .
C73 H76A 3.3326 no 3_656
C73 H76C 3.3420 no 3_656
C73 H78A 3.3578 no 4_555
C74 H50 3.5434 no 1_545
C74 H58A 3.3225 no 3_656
C74 H75B 3.4175 no 3_656
C75 H58A 3.0473 no 3_656
C75 H70A 3.4653 no 4_555
C76 H43B 3.2799 no 3_656
C76 H73A 3.4313 no 3_656
C76 H73C 3.3071 no 3_656
C78 H44A 3.4361 no 4_564
C78 H44B 3.3411 no 4_564
C78 H44C 3.4015 no 4_564
C78 H45 3.3670 no 4_564
C78 H58B 3.5071 no 4_554
C78 H59A 2.9814 no 4_554
C79 H70B 2.7124 no 2_655
C79 H70C 3.4514 no 2_655
C79 H85C 3.3970 no 3_656
C81 H76B 3.5031 no 1_565
C81 H76B 3.3312 no 2_665
C81 H85A 3.3210 no 1_565
C82 H43B 3.1514 no 4_564
C82 H68A 3.5131 no .
C82 H68B 3.3437 no .
C82 H76B 3.4774 no 2_665
C85 H70C 3.5845 no 4_555
C86 H70B 3.3906 no 2_655
C86 H85A 2.9981 no 1_565
C86 H85B 3.5194 no 1_565
C86 H85C 3.2935 no 3_656
C87 H43B 3.3906 no 4_564
C87 H76B 2.6147 no 2_665
C88 H68B 3.5338 no .
C88 H70B 3.4232 no 2_655
H6A C47 3.3754 no 4_565
H6A H33 3.2542 no 7_566
H6A H47A 3.4165 no 4_565
H6A H47B 3.4940 no 4_565
H6A H47C 2.7213 no 4_565
H6A H49C 2.7747 no 4_565
H6A H55C 2.9211 no 7_566
H6B C54 3.5592 no 4_565
H6B C55 3.2132 no 7_566
H6B H49C 3.0816 no 4_565
H6B H54A 3.0568 no 4_565
H6B H54B 3.5784 no 4_565
H6B H54C 3.4826 no 4_565
H6B H55A 3.3791 no 7_566
H6B H55B 3.4214 no 7_566
H6B H55C 2.4255 no 7_566
H7 C7 3.3220 no 7_556
H7 C24 2.9678 no 7_556
H7 C52 2.9985 no 4_565
H7 H7 3.2021 no 7_556
H7 H24 2.5653 no 7_556
H7 H28C 2.9845 no 7_556
H7 H52A 2.8452 no 4_565
H7 H52B 3.2494 no 4_565
H7 H52C 2.4542 no 4_565
H7 H66A 3.0702 no 7_556
H10A C33 3.5866 no 7_566
H10A C47 3.0916 no 4_565
H10A C56 3.5858 no 4_565
H10A H32 3.2373 no 7_566
H10A H33 2.8710 no 7_566
H10A H47B 3.1423 no 4_565
H10A H47C 2.2478 no 4_565
H10A H56A 2.6207 no 4_565
H10B C52 2.9888 no 4_565
H10B H47B 3.4627 no 4_565
H10B H47C 3.1797 no 4_565
H10B H52A 2.4431 no 4_565
H10B H52B 2.7356 no 4_565
H10B H52C 3.4002 no 4_565
H10B H56A 3.1565 no 4_565
H10C C32 3.0513 no 7_566
H10C C33 3.0538 no 7_566
H10C H32 2.4505 no 7_566
H10C H33 2.4522 no 7_566
H10C H56A 3.1133 no 4_565
H18 C21 3.2340 no .
H18 C37 2.9264 no .
H18 C48 3.1227 no 4_564
H18 H21 3.1179 no .
H18 H37 2.5642 no .
H18 H48A 2.9818 no 4_564
H18 H48B 3.4110 no 4_564
H18 H48C 2.5293 no 4_564
H18 H54B 2.7970 no .
H18 H65C 3.0728 no .
H21 C18 3.3096 no .
H21 C53 3.1136 no .
H21 H18 3.1179 no .
H21 H42A 3.1383 no .
H21 H42C 3.5687 no .
H21 H53 2.7754 no .
H21 H75A 3.0183 no 3_656
H21 H75B 3.5138 no 3_656
H22A C46 2.9717 no 1_565
H22A C57 3.1922 no 1_565
H22A H40C 2.9927 no 4_564
H22A H43A 2.8846 no 4_564
H22A H46 2.2628 no 1_565
H22A H49B 3.5232 no 1_565
H22A H57 2.7249 no 1_565
H22B C40 3.1473 no 4_564
H22B C48 3.2141 no 4_564
H22B H40B 2.9244 no 4_564
H22B H40C 2.5197 no 4_564
H22B H43A 2.8958 no 4_564
H22B H48A 2.7537 no 4_564
H22B H48B 2.7923 no 4_564
H22C H43A 3.2541 no 4_564
H22C H46 3.1755 no 1_565
H22C H48A 3.3227 no 4_564
H22C H48B 3.5390 no 4_564
H22C H57 3.2800 no 1_565
H24 C7 3.0893 no 7_556
H24 C17 3.2888 no 7_556
H24 C28 3.1909 no 7_556
H24 H7 2.5653 no 7_556
H24 H28A 3.5000 no 7_556
H24 H28C 2.4767 no 7_556
H24 H71A 3.4043 no 7_556
H28A C62 3.1251 no 6_545
H28A H24 3.5000 no 7_556
H28A H31B 3.0581 no 6_545
H28A H52A 3.0726 no 6_545
H28A H62A 3.4922 no 6_545
H28A H62B 3.3775 no 6_545
H28A H62C 2.2143 no 6_545
H28A H71B 3.5503 no 6_555
H28A H71C 3.4227 no 6_555
H28B C71 3.2018 no 6_555
H28B H31B 3.3993 no 6_545
H28B H62C 3.4634 no 6_545
H28B H71B 2.9681 no 6_555
H28B H71C 2.5590 no 6_555
H28C C7 3.4812 no 7_556
H28C C24 3.2372 no 7_556
H28C C52 3.4840 no 6_545
H28C H7 2.9845 no 7_556
H28C H24 2.4767 no 7_556
H28C H31B 3.5301 no 6_545
H28C H52A 3.0887 no 6_545
H28C H52C 3.0758 no 6_545
H28C H62C 3.4918 no 6_545
H31A C40 3.5942 no 4_564
H31A H40C 2.9295 no 4_564
H31A H46 3.3455 no 1_565
H31A H49B 2.7169 no 1_565
H31A H55B 2.8798 no 6_555
H31B C28 3.5164 no 6_555
H31B C49 3.1703 no 1_565
H31B H28A 3.0581 no 6_555
H31B H28B 3.3993 no 6_555
H31B H28C 3.5301 no 6_555
H31B H49A 3.1240 no 1_565
H31B H49B 2.4517 no 1_565
H31B H49C 3.5348 no 1_565
H31B H55B 3.2624 no 6_555
H32 C10 3.2515 no 7_566
H32 C32 3.4731 no 7_566
H32 C33 3.3950 no 7_566
H32 H10A 3.2373 no 7_566
H32 H10C 2.4505 no 7_566
H32 H32 3.3510 no 7_566
H32 H33 3.2202 no 7_566
H32 H56A 3.4238 no 6_555
H32 H64B 3.4805 no 7_566
H32 H71C 3.1968 no 6_555
H33 C9 3.4454 no 7_566
H33 C10 2.8313 no 7_566
H33 C20 2.7750 no 7_566
H33 C27 3.1256 no 7_566
H33 H6A 3.2542 no 7_566
H33 H10A 2.8710 no 7_566
H33 H10C 2.4522 no 7_566
H33 H32 3.2202 no 7_566
H37 C8 3.5648 no .
H37 C18 3.1685 no .
H37 C39 3.1340 no .
H37 C42 3.1958 no .
H37 H18 2.5642 no .
H37 H42A 2.6911 no .
H37 H42C 3.3202 no .
H37 H73A 3.1625 no .
H40A C55 3.4867 no 7_556
H40A C66 3.1442 no 7_556
H40A H52B 3.2360 no 4_565
H40A H52C 3.2867 no 4_565
H40A H55A 3.0404 no 7_556
H40A H55B 3.1776 no 7_556
H40A H65A 3.4080 no .
H40A H65B 3.0122 no .
H40A H66A 2.6095 no 7_556
H40A H66B 2.8319 no 7_556
H40B C52 3.3451 no 4_565
H40B H22B 2.9244 no 4_565
H40B H52B 2.5550 no 4_565
H40B H52C 3.3707 no 4_565
H40C C22 3.1912 no 4_565
H40C C52 3.5610 no 4_565
H40C H22A 2.9927 no 4_565
H40C H22B 2.5197 no 4_565
H40C H31A 2.9295 no 4_565
H40C H52B 3.0424 no 4_565
H40C H52C 3.5466 no 4_565
H40C H55A 3.5806 no 7_556
H42A C37 3.4033 no .
H42A H21 3.1383 no .
H42A H37 2.6911 no .
H42A H75A 2.8710 no 3_656
H42A H76C 2.8368 no 3_656
H42A H85A 3.3706 no 3_656
H42A H85C 3.4495 no 3_656
H42B C68 3.4696 no 4_565
H42B H68A 3.5171 no 4_565
H42B H68B 2.6506 no 4_565
H42B H76C 3.4115 no 3_656
H42B H85A 3.3525 no 3_656
H42C H21 3.5687 no .
H42C H37 3.3202 no .
H42C H85C 3.5834 no 3_656
H43A C22 3.1861 no 4_565
H43A H22A 2.8846 no 4_565
H43A H22B 2.8958 no 4_565
H43A H22C 3.2541 no 4_565
H43B C76 3.2799 no 3_656
H43B C82 3.1514 no 4_565
H43B C87 3.3906 no 4_565
H43B H76A 3.4446 no 3_656
H43B H76B 3.0857 no 3_656
H43B H76C 2.7994 no 3_656
H44A C59 3.1339 no 1_565
H44A C78 3.4361 no 4_565
H44A H59A 3.0072 no 1_565
H44A H59B 2.9133 no 1_565
H44A H59C 2.9463 no 1_565
H44A H68A 3.4628 no 4_565
H44A H78A 3.2208 no 4_565
H44A H78C 2.8674 no 4_565
H44B C68 3.2745 no 4_565
H44B C78 3.3411 no 4_565
H44B H54A 2.7985 no 4_565
H44B H68A 2.4748 no 4_565
H44B H78A 3.1508 no 4_565
H44B H78C 3.0836 no 4_565
H44C C54 3.5780 no 4_565
H44C C55 3.4918 no 7_566
H44C C59 3.4921 no 1_565
H44C C78 3.4015 no 4_565
H44C H54A 2.6762 no 4_565
H44C H55A 3.0929 no 7_566
H44C H55C 2.9767 no 7_566
H44C H59A 3.0900 no 1_565
H44C H59C 3.1522 no 1_565
H44C H68A 3.2932 no 4_565
H44C H78A 2.8012 no 4_565
H44C H78C 3.2764 no 4_565
H45 C46 3.2765 no 1_565
H45 C57 3.3947 no 1_565
H45 C58 3.5032 no 1_565
H45 C78 3.3670 no 4_565
H45 H46 3.0579 no 1_565
H45 H57 3.2668 no 1_565
H45 H58B 2.8573 no 1_565
H45 H58C 3.2642 no 1_565
H45 H59B 3.4564 no 1_565
H45 H78B 3.2912 no 4_565
H45 H78C 2.6073 no 4_565
H46 C13 3.5526 no 1_545
H46 C16 2.8705 no 1_545
H46 C22 2.8740 no 1_545
H46 C29 3.2808 no 1_545
H46 C45 3.4920 no 1_545
H46 H22A 2.2628 no 1_545
H46 H22C 3.1755 no 1_545
H46 H31A 3.3455 no 1_545
H46 H45 3.0579 no 1_545
H47A C48 3.5229 no 4_564
H47A C49 3.4134 no .
H47A C65 2.9980 no .
H47A H6A 3.4165 no 4_564
H47A H48B 3.1850 no 4_564
H47A H48C 3.1020 no 4_564
H47A H49A 3.1008 no .
H47A H49C 2.9859 no .
H47A H65B 2.6449 no .
H47A H65C 2.5072 no .
H47A H66B 3.2375 no 7_556
H47B C48 3.2979 no 4_564
H47B H6A 3.4940 no 4_564
H47B H10A 3.1423 no 4_564
H47B H10B 3.4627 no 4_564
H47B H48B 2.5638 no 4_564
H47B H48C 3.2861 no 4_564
H47C C6 3.4758 no 4_564
H47C C10 3.1057 no 4_564
H47C C48 3.5069 no 4_564
H47C H6A 2.7213 no 4_564
H47C H10A 2.2478 no 4_564
H47C H10B 3.1797 no 4_564
H47C H48B 3.0685 no 4_564
H47C H48C 3.4786 no 4_564
H47C H49C 3.5031 no .
H48A C18 3.4417 no 4_565
H48A C22 3.3942 no 4_565
H48A C54 3.4371 no 4_565
H48A H18 2.9818 no 4_565
H48A H22B 2.7537 no 4_565
H48A H22C 3.3227 no 4_565
H48A H54A 2.9180 no 4_565
H48A H54B 3.0652 no 4_565
H48B C13 3.4290 no 4_565
H48B C16 3.1263 no 4_565
H48B C22 3.3121 no 4_565
H48B C29 3.5293 no 4_565
H48B C47 3.1023 no 4_565
H48B H18 3.4110 no 4_565
H48B H22B 2.7923 no 4_565
H48B H22C 3.5390 no 4_565
H48B H47A 3.1850 no 4_565
H48B H47B 2.5638 no 4_565
H48B H47C 3.0685 no 4_565
H48B H52B 3.0608 no 4_565
H48C C18 3.3173 no 4_565
H48C C47 3.4776 no 4_565
H48C C49 3.4508 no 4_565
H48C H18 2.5293 no 4_565
H48C H47A 3.1020 no 4_565
H48C H47B 3.2861 no 4_565
H48C H47C 3.4786 no 4_565
H48C H49C 2.5073 no 4_565
H48C H54A 3.4842 no 4_565
H48C H54B 3.0256 no 4_565
H48C H65C 2.9286 no 4_565
H49A H31B 3.1240 no 1_545
H49A H47A 3.1008 no .
H49A H64A 3.1535 no 7_556
H49A H66B 3.1699 no 7_556
H49A H71B 3.5834 no .
H49B C16 3.4821 no 1_545
H49B C26 3.4328 no 1_545
H49B C29 2.8920 no 1_545
H49B C31 2.8266 no 1_545
H49B H22A 3.5232 no 1_545
H49B H31A 2.7169 no 1_545
H49B H31B 2.4517 no 1_545
H49C C6 3.1849 no 4_564
H49C C48 3.2304 no 4_564
H49C H6A 2.7747 no 4_564
H49C H6B 3.0816 no 4_564
H49C H31B 3.5348 no 1_545
H49C H47A 2.9859 no .
H49C H47C 3.5031 no .
H49C H48C 2.5073 no 4_564
H50 C51 3.4683 no 1_565
H50 C57 3.3445 no 1_565
H50 C58 2.9729 no 1_565
H50 C63 2.9945 no 1_565
H50 C74 3.5434 no 1_565
H50 H57 2.8488 no 1_565
H50 H58B 2.4412 no 1_565
H50 H58C 3.1140 no 1_565
H50 H85B 3.0464 no 1_565
H52A C7 3.3758 no 4_564
H52A C10 3.3667 no 4_564
H52A C28 3.5202 no 6_555
H52A H7 2.8452 no 4_564
H52A H10B 2.4431 no 4_564
H52A H28A 3.0726 no 6_555
H52A H28C 3.0887 no 6_555
H52B C9 3.4772 no 4_564
H52B C10 3.3626 no 4_564
H52B C20 3.1748 no 4_564
H52B C40 3.1058 no 4_564
H52B H7 3.2494 no 4_564
H52B H10B 2.7356 no 4_564
H52B H40A 3.2360 no 4_564
H52B H40B 2.5550 no 4_564
H52B H40C 3.0424 no 4_564
H52B H48B 3.0608 no 4_564
H52C C7 3.3034 no 4_564
H52C C40 3.5974 no 4_564
H52C C55 3.4905 no 6_555
H52C H7 2.4542 no 4_564
H52C H10B 3.4002 no 4_564
H52C H28C 3.0758 no 6_555
H52C H40A 3.2867 no 4_564
H52C H40B 3.3707 no 4_564
H52C H40C 3.5466 no 4_564
H52C H55B 2.5663 no 6_555
H52C H66A 3.0361 no 6_555
H53 C21 3.2415 no .
H53 C34 3.5489 no .
H53 C54 3.0691 no .
H53 C60 3.0233 no .
H53 C69 3.4954 no .
H53 H21 2.7754 no .
H53 H54A 3.3542 no .
H53 H54B 2.4612 no .
H54A C44 3.1828 no 4_564
H54A C48 3.4961 no 4_564
H54A H6B 3.0568 no 4_564
H54A H44B 2.7985 no 4_564
H54A H44C 2.6762 no 4_564
H54A H48A 2.9180 no 4_564
H54A H48C 3.4842 no 4_564
H54A H53 3.3542 no .
H54B C18 3.3313 no .
H54B C48 3.4528 no 4_564
H54B C53 3.1709 no .
H54B H6B 3.5784 no 4_564
H54B H18 2.7970 no .
H54B H48A 3.0652 no 4_564
H54B H48C 3.0256 no 4_564
H54B H53 2.4612 no .
H54C C73 3.5435 no 4_554
H54C H6B 3.4826 no 4_564
H54C H73B 3.3808 no 4_554
H54C H73C 2.8238 no 4_554
H55A H6B 3.3791 no 7_566
H55A H40A 3.0404 no 7_556
H55A H40C 3.5806 no 7_556
H55A H44C 3.0929 no 7_566
H55A H59C 2.8965 no 7_556
H55A H65B 3.2117 no 7_556
H55A H73B 3.4734 no 7_556
H55B C31 3.3277 no 6_545
H55B C52 3.3123 no 6_545
H55B H6B 3.4214 no 7_566
H55B H31A 2.8798 no 6_545
H55B H31B 3.2624 no 6_545
H55B H40A 3.1776 no 7_556
H55B H52C 2.5663 no 6_545
H55C C6 2.8567 no 7_566
H55C C19 3.1325 no 7_566
H55C C20 3.4802 no 7_566
H55C C27 2.7871 no 7_566
H55C C44 3.5251 no 7_566
H55C H6A 2.9211 no 7_566
H55C H6B 2.4255 no 7_566
H55C H44C 2.9767 no 7_566
H56A C10 3.1310 no 4_564
H56A H10A 2.6207 no 4_564
H56A H10B 3.1565 no 4_564
H56A H10C 3.1133 no 4_564
H56A H32 3.4238 no 6_545
H56A H64C 3.4256 no 4_564
H56B C62 3.1630 no 6_545
H56B H62A 3.0536 no 6_545
H56B H62B 3.1460 no 6_545
H56B H62C 2.7642 no 6_545
H56B H64C 2.7366 no 4_564
H56B H71A 3.5332 no 6_555
H56B H71B 3.5600 no 6_555
H56B H71C 3.5747 no 6_555
H57 C22 3.4314 no 1_545
H57 C45 3.3736 no 1_545
H57 C50 3.1395 no 1_545
H57 H22A 2.7249 no 1_545
H57 H22C 3.2800 no 1_545
H57 H45 3.2668 no 1_545
H57 H50 2.8488 no 1_545
H57 H73C 3.4195 no 4_554
H58A C70 3.4729 no 4_555
H58A C74 3.3225 no 3_656
H58A C75 3.0473 no 3_656
H58A H70A 2.6563 no 4_555
H58A H70C 3.4863 no 4_555
H58A H75A 2.6314 no 3_656
H58A H75B 2.8970 no 3_656
H58A H78B 2.9244 no 4_555
H58B C45 3.3242 no 1_545
H58B C50 3.1237 no 1_545
H58B C78 3.5071 no 4_555
H58B H45 2.8573 no 1_545
H58B H50 2.4412 no 1_545
H58B H70A 3.1840 no 4_555
H58B H70C 3.2401 no 4_555
H58B H78B 2.7093 no 4_555
H58B H78C 3.5180 no 4_555
H58C H45 3.2642 no 1_545
H58C H50 3.1140 no 1_545
H58C H75A 3.4049 no 3_656
H58C H78B 3.0285 no 4_555
H59A C44 3.5003 no 1_545
H59A C78 2.9814 no 4_555
H59A H44A 3.0072 no 1_545
H59A H44C 3.0900 no 1_545
H59A H73A 3.3093 no .
H59A H73B 3.2558 no .
H59A H78A 2.5389 no 4_555
H59A H78B 3.2454 no 4_555
H59A H78C 2.7109 no 4_555
H59B N3 3.0813 no 1_545
H59B C13 3.1162 no 1_545
H59B C16 3.2649 no 1_545
H59B C26 3.1810 no 1_545
H59B C29 3.3097 no 1_545
H59B H44A 2.9133 no 1_545
H59B H45 3.4564 no 1_545
H59B H78C 3.1772 no 4_555
H59C C44 3.4726 no 1_545
H59C C64 3.2894 no 7_556
H59C H44A 2.9463 no 1_545
H59C H44C 3.1522 no 1_545
H59C H55A 2.8965 no 7_556
H59C H62A 3.3705 no 1_545
H59C H64A 2.3470 no 7_556
H59C H66B 3.1927 no 7_556
H62A C64 2.6344 no 7_566
H62A H28A 3.4922 no 6_555
H62A H56B 3.0536 no 6_555
H62A H59C 3.3705 no 1_565
H62A H64A 2.2568 no 7_566
H62A H64B 2.6886 no 7_566
H62A H64C 2.5272 no 7_566
H62B C71 3.2112 no 6_555
H62B H28A 3.3775 no 6_555
H62B H56B 3.1460 no 6_555
H62B H71A 2.9115 no 6_555
H62B H71C 2.7785 no 6_555
H62C C28 3.1464 no 6_555
H62C C56 3.5401 no 6_555
H62C C71 3.5770 no 6_555
H62C H28A 2.2143 no 6_555
H62C H28B 3.4634 no 6_555
H62C H28C 3.4918 no 6_555
H62C H56B 2.7642 no 6_555
H62C H64A 3.5391 no 7_566
H62C H64C 3.4904 no 7_566
H62C H71A 3.1463 no 6_555
H62C H71C 3.5306 no 6_555
H64A C59 3.3025 no 7_556
H64A C62 3.2063 no 7_566
H64A H49A 3.1535 no 7_556
H64A H59C 2.3470 no 7_556
H64A H62A 2.2568 no 7_566
H64A H62C 3.5391 no 7_566
H64A H65B 3.5395 no 7_556
H64B N2 2.9762 no 7_566
H64B C9 3.0523 no 7_566
H64B C19 3.1432 no 7_566
H64B C20 3.2796 no 7_566
H64B C27 3.3303 no 7_566
H64B H32 3.4805 no 7_566
H64B H62A 2.6886 no 7_566
H64C C56 3.5230 no 4_565
H64C C62 3.3743 no 7_566
H64C H56A 3.4256 no 4_565
H64C H56B 2.7366 no 4_565
H64C H62A 2.5272 no 7_566
H64C H62C 3.4904 no 7_566
H64C H71A 3.5808 no 7_556
H64C H71B 3.4570 no 7_556
H65A N77 3.2898 no .
H65A C8 3.4246 no .
H65A C35 2.9163 no .
H65A C36 2.9720 no .
H65A C39 3.1876 no .
H65A C43 3.5018 no .
H65A C73 3.0052 no .
H65A H40A 3.4080 no .
H65A H73A 2.6617 no .
H65A H73B 2.6421 no .
H65B N77 3.4363 no .
H65B C36 3.3812 no .
H65B C47 3.5848 no .
H65B C66 3.2377 no 7_556
H65B H40A 3.0122 no .
H65B H47A 2.6449 no .
H65B H55A 3.2117 no 7_556
H65B H64A 3.5395 no 7_556
H65B H66A 3.5915 no 7_556
H65B H66B 2.2661 no 7_556
H65C N77 3.0969 no .
H65C C1 3.5660 no .
H65C C8 3.1016 no .
H65C C36 3.4390 no .
H65C C39 3.4792 no .
H65C C47 3.4538 no .
H65C H18 3.0728 no .
H65C H47A 2.5072 no .
H65C H48C 2.9286 no 4_564
H66A N1 3.2307 no 7_556
H66A C12 3.1167 no 7_556
H66A C17 3.4289 no 7_556
H66A C38 3.5515 no 7_556
H66A C40 3.5387 no 7_556
H66A H7 3.0702 no 7_556
H66A H40A 2.6095 no 7_556
H66A H52C 3.0361 no 6_545
H66A H65B 3.5915 no 7_556
H66B N1 3.5447 no 7_556
H66B C38 3.4406 no 7_556
H66B C65 3.2428 no 7_556
H66B H40A 2.8319 no 7_556
H66B H47A 3.2375 no 7_556
H66B H49A 3.1699 no 7_556
H66B H59C 3.1927 no 7_556
H66B H65B 2.2661 no 7_556
H66B H71B 3.5056 no 7_556
H66C N1 3.5419 no 7_556
H66C C12 3.4989 no 7_556
H66C C17 3.1738 no 7_556
H66C C30 3.0300 no 7_556
H66C C38 3.2503 no 7_556
H66C C56 3.5992 no 7_556
H66C C71 3.0497 no 7_556
H66C H71A 2.6889 no 7_556
H66C H71B 2.6697 no 7_556
H68A C44 3.2205 no 4_564
H68A C82 3.5131 no .
H68A H42B 3.5171 no 4_564
H68A H44A 3.4628 no 4_564
H68A H44B 2.4748 no 4_564
H68A H44C 3.2932 no 4_564
H68B C42 3.4625 no 4_564
H68B C82 3.3437 no .
H68B C88 3.5338 no .
H68B H42B 2.6506 no 4_564
H70A C58 3.3538 no 4_554
H70A C75 3.4653 no 4_554
H70A H58A 2.6563 no 4_554
H70A H58B 3.1840 no 4_554
H70A H75B 2.5584 no 4_554
H70A H85B 3.5451 no 4_554
H70B C79 2.7124 no 2_655
H70B C86 3.3906 no 2_655
H70B C88 3.4232 no 2_655
H70B H75B 3.2590 no 4_554
H70C C79 3.4514 no 2_655
H70C C85 3.5845 no 4_554
H70C H58A 3.4863 no 4_554
H70C H58B 3.2401 no 4_554
H70C H75B 3.2289 no 4_554
H70C H85B 3.1093 no 4_554
H70C H85C 3.3740 no 4_554
H71A C62 3.4622 no 6_545
H71A H24 3.4043 no 7_556
H71A H56B 3.5332 no 6_545
H71A H62B 2.9115 no 6_545
H71A H62C 3.1463 no 6_545
H71A H64C 3.5808 no 7_556
H71A H66C 2.6889 no 7_556
H71B C28 3.5838 no 6_545
H71B C66 3.4983 no 7_556
H71B H28A 3.5503 no 6_545
H71B H28B 2.9681 no 6_545
H71B H49A 3.5834 no .
H71B H56B 3.5600 no 6_545
H71B H64C 3.4570 no 7_556
H71B H66B 3.5056 no 7_556
H71B H66C 2.6697 no 7_556
H71C C12 3.2542 no 6_545
H71C C17 2.8717 no 6_545
H71C C28 3.0931 no 6_545
H71C C30 3.2888 no 6_545
H71C C62 3.4677 no 6_545
H71C H28A 3.4227 no 6_545
H71C H28B 2.5590 no 6_545
H71C H32 3.1968 no 6_545
H71C H56B 3.5747 no 6_545
H71C H62B 2.7785 no 6_545
H71C H62C 3.5306 no 6_545
H73A C76 3.4313 no 3_656
H73A H37 3.1625 no .
H73A H59A 3.3093 no .
H73A H65A 2.6617 no .
H73A H76A 3.1039 no 3_656
H73A H76C 2.9121 no 3_656
H73A H78A 3.1018 no 4_555
H73A H78B 3.4356 no 4_555
H73B C65 3.5187 no .
H73B H54C 3.3808 no 4_555
H73B H55A 3.4734 no 7_556
H73B H59A 3.2558 no .
H73B H65A 2.6421 no .
H73B H78A 3.2263 no 4_555
H73C C54 3.4380 no 4_555
H73C C60 3.3644 no 4_555
H73C C76 3.3071 no 3_656
H73C H54C 2.8238 no 4_555
H73C H57 3.4195 no 4_555
H73C H76A 2.7725 no 3_656
H73C H76B 3.4299 no 3_656
H73C H76C 3.2050 no 3_656
H73C H78A 3.1802 no 4_555
H75A C21 3.5944 no 3_656
H75A C58 3.3435 no 3_656
H75A H21 3.0183 no 3_656
H75A H42A 2.8710 no 3_656
H75A H58A 2.6314 no 3_656
H75A H58C 3.4049 no 3_656
H75B C51 3.5626 no 3_656
H75B C58 3.4339 no 3_656
H75B C63 3.1556 no 3_656
H75B C70 3.1760 no 4_555
H75B C74 3.4175 no 3_656
H75B H21 3.5138 no 3_656
H75B H58A 2.8970 no 3_656
H75B H70A 2.5584 no 4_555
H75B H70B 3.2590 no 4_555
H75B H70C 3.2289 no 4_555
H75B H75B 3.5770 no 3_656
H76A C73 3.3326 no 3_656
H76A H43B 3.4446 no 3_656
H76A H73A 3.1039 no 3_656
H76A H73C 2.7725 no 3_656
H76B C81 3.5031 no 1_545
H76B C81 3.3312 no 2_645
H76B C82 3.4774 no 2_645
H76B C87 2.6147 no 2_645
H76B H43B 3.0857 no 3_656
H76B H73C 3.4299 no 3_656
H76C C42 3.5573 no 3_656
H76C C43 3.5000 no 3_656
H76C C73 3.3420 no 3_656
H76C H42A 2.8368 no 3_656
H76C H42B 3.4115 no 3_656
H76C H43B 2.7994 no 3_656
H76C H73A 2.9121 no 3_656
H76C H73C 3.2050 no 3_656
H78A C44 3.2346 no 4_564
H78A C59 3.4628 no 4_554
H78A C73 3.3578 no 4_554
H78A H44A 3.2208 no 4_564
H78A H44B 3.1508 no 4_564
H78A H44C 2.8012 no 4_564
H78A H59A 2.5389 no 4_554
H78A H73A 3.1018 no 4_554
H78A H73B 3.2263 no 4_554
H78A H73C 3.1802 no 4_554
H78B C58 3.0590 no 4_554
H78B H45 3.2912 no 4_564
H78B H58A 2.9244 no 4_554
H78B H58B 2.7093 no 4_554
H78B H58C 3.0285 no 4_554
H78B H59A 3.2454 no 4_554
H78B H73A 3.4356 no 4_554
H78C C44 3.2545 no 4_564
H78C C45 3.4358 no 4_564
H78C C59 3.3827 no 4_554
H78C H44A 2.8674 no 4_564
H78C H44B 3.0836 no 4_564
H78C H44C 3.2764 no 4_564
H78C H45 2.6073 no 4_564
H78C H58B 3.5180 no 4_554
H78C H59A 2.7109 no 4_554
H78C H59B 3.1772 no 4_554
H85A C81 3.3210 no 1_545
H85A C86 2.9981 no 1_545
H85A H42A 3.3706 no 3_656
H85A H42B 3.3525 no 3_656
H85A H85C 3.5940 no 3_646
H85B C50 3.5931 no 1_545
H85B C86 3.5194 no 1_545
H85B H50 3.0464 no 1_545
H85B H70A 3.5451 no 4_555
H85B H70C 3.1093 no 4_555
H85B H85C 3.5421 no 3_646
H85C C79 3.3970 no 3_656
H85C C86 3.2935 no 3_656
H85C H42A 3.4495 no 3_656
H85C H42C 3.5834 no 3_656
H85C H70C 3.3740 no 4_555
H85C H85A 3.5940 no 3_646
H85C H85B 3.5421 no 3_646

loop_
_geom_torsion_atom_site_label_1
_geom_torsion_atom_site_label_2
_geom_torsion_atom_site_label_3
_geom_torsion_atom_site_label_4
_geom_torsion
_geom_torsion_publ_flag
_geom_torsion_site_symmetry_1
_geom_torsion_site_symmetry_3
_geom_torsion_site_symmetry_4
N1 Zn1 N2 C9 9.7(4) no . . .
N1 Zn1 N2 C19 170.8(4) no . . .
N2 Zn1 N1 C12 3.0(4) no . . .
N2 Zn1 N1 C38 168.1(4) no . . .
N1 Zn1 N3 C13 -120.5(3) no . . .
N1 Zn1 N3 C26 42.1(4) no . . .
N3 Zn1 N1 C12 -125.7(4) no . . .
N3 Zn1 N1 C38 39.5(4) no . . .
N1 Zn1 N77 C8 126.0(4) no . . .
N1 Zn1 N77 C36 -70.1(4) no . . .
N77 Zn1 N1 C12 122.4(4) no . . .
N77 Zn1 N1 C38 -72.4(4) no . . .
N2 Zn1 N3 C13 128.4(3) no . . .
N2 Zn1 N3 C26 -69.0(4) no . . .
N3 Zn1 N2 C9 130.0(3) no . . .
N3 Zn1 N2 C19 -68.8(4) no . . .
N2 Zn1 N77 C8 -123.1(4) no . . .
N2 Zn1 N77 C36 40.8(4) no . . .
N77 Zn1 N2 C9 -119.8(3) no . . .
N77 Zn1 N2 C19 41.3(4) no . . .
N3 Zn1 N77 C8 5.1(4) no . . .
N3 Zn1 N77 C36 169.0(4) no . . .
N77 Zn1 N3 C13 9.5(4) no . . .
N77 Zn1 N3 C26 172.1(4) no . . .
N11 Zn2 N11 C51 -123.3(4) no . 2_655 2_655
N11 Zn2 N11 C72 73.6(5) no . 2_655 2_655
N11 Zn2 N11 C51 -123.3(4) no 2_655 . .
N11 Zn2 N11 C72 73.6(5) no 2_655 . .
N11 Zn2 N80 C34 -9.5(4) no . . .
N11 Zn2 N80 C67 -175.2(4) no . . .
N80 Zn2 N11 C51 -2.9(4) no . . .
N80 Zn2 N11 C72 -166.0(4) no . . .
N11 Zn2 N80 C34 123.3(4) no . 2_655 2_655
N11 Zn2 N80 C67 -42.3(5) no . 2_655 2_655
N80 Zn2 N11 C51 123.4(4) no 2_655 . .
N80 Zn2 N11 C72 -39.7(5) no 2_655 . .
N11 Zn2 N80 C34 123.3(4) no 2_655 . .
N11 Zn2 N80 C67 -42.3(5) no 2_655 . .
N80 Zn2 N11 C51 123.4(4) no . 2_655 2_655
N80 Zn2 N11 C72 -39.7(5) no . 2_655 2_655
N11 Zn2 N80 C34 -9.5(4) no 2_655 2_655 2_655
N11 Zn2 N80 C67 -175.2(4) no 2_655 2_655 2_655
N80 Zn2 N11 C51 -2.9(4) no 2_655 2_655 2_655
N80 Zn2 N11 C72 -166.0(4) no 2_655 2_655 2_655
N80 Zn2 N80 C34 -127.2(4) no . 2_655 2_655
N80 Zn2 N80 C67 67.2(5) no . 2_655 2_655
N80 Zn2 N80 C34 -127.2(4) no 2_655 . .
N80 Zn2 N80 C67 67.2(5) no 2_655 . .
Zn1 N1 C12 C3 -10.5(7) no . . .
Zn1 N1 C12 C17 167.5(3) no . . .
Zn1 N1 C38 C30 -166.4(3) no . . .
Zn1 N1 C38 C47 11.9(7) no . . .
C12 N1 C38 C30 1.0(6) no . . .
C12 N1 C38 C47 179.2(4) no . . .
C38 N1 C12 C3 -177.8(4) no . . .
C38 N1 C12 C17 0.1(5) no . . .
Zn1 N2 C9 C3 -15.7(7) no . . .
Zn1 N2 C9 C20 164.6(3) no . . .
Zn1 N2 C19 C27 -165.1(3) no . . .
Zn1 N2 C19 C44 15.9(7) no . . .
C9 N2 C19 C27 -1.1(5) no . . .
C9 N2 C19 C44 179.9(4) no . . .
C19 N2 C9 C3 -179.5(4) no . . .
C19 N2 C9 C20 0.8(5) no . . .
Zn1 N3 C13 C1 -16.3(7) no . . .
Zn1 N3 C13 C16 165.1(3) no . . .
Zn1 N3 C26 C29 -164.9(3) no . . .
Zn1 N3 C26 C62 13.2(7) no . . .
C13 N3 C26 C29 0.1(6) no . . .
C13 N3 C26 C62 178.2(4) no . . .
C26 N3 C13 C1 178.6(4) no . . .
C26 N3 C13 C16 -0.0(6) no . . .
Zn2 N11 C51 C4 11.0(8) no . . .
Zn2 N11 C51 C63 -166.5(3) no . . .
Zn2 N11 C72 C74 165.4(4) no . . .
Zn2 N11 C72 C76 -15.3(9) no . . .
C51 N11 C72 C74 0.0(7) no . . .
C51 N11 C72 C76 179.3(5) no . . .
C72 N11 C51 C4 176.6(5) no . . .
C72 N11 C51 C63 -0.9(7) no . . .
Zn1 N77 C8 C1 -14.0(7) no . . .
Zn1 N77 C8 C39 167.1(3) no . . .
Zn1 N77 C36 C35 -166.3(3) no . . .
Zn1 N77 C36 C40 13.1(7) no . . .
C8 N77 C36 C35 -0.1(6) no . . .
C8 N77 C36 C40 179.4(4) no . . .
C36 N77 C8 C1 179.7(5) no . . .
C36 N77 C8 C39 0.9(6) no . . .
Zn2 N80 C34 C4 14.9(8) no . . .
Zn2 N80 C34 C60 -166.6(3) no . . .
Zn2 N80 C67 C69 168.0(4) no . . .
Zn2 N80 C67 C70 -9.6(9) no . . .
C34 N80 C67 C69 0.3(7) no . . .
C34 N80 C67 C70 -177.3(5) no . . .
C67 N80 C34 C4 -177.2(5) no . . .
C67 N80 C34 C60 1.3(7) no . . .
C8 C1 C13 N3 7.4(9) no . . .
C8 C1 C13 C16 -174.3(5) no . . .
C13 C1 C8 N77 8.8(9) no . . .
C13 C1 C8 C39 -172.7(5) no . . .
C8 C1 C25 C18 82.2(6) no . . .
C8 C1 C25 C45 -98.6(6) no . . .
C25 C1 C8 N77 -170.7(5) no . . .
C25 C1 C8 C39 7.8(8) no . . .
C13 C1 C25 C18 -97.4(6) no . . .
C13 C1 C25 C45 81.8(6) no . . .
C25 C1 C13 N3 -173.1(4) no . . .
C25 C1 C13 C16 5.2(8) no . . .
C5 C3 C9 N2 -172.5(4) no . . .
C5 C3 C9 C20 7.1(8) no . . .
C9 C3 C5 C7 -95.2(6) no . . .
C9 C3 C5 C32 83.8(6) no . . .
C5 C3 C12 N1 -173.6(4) no . . .
C5 C3 C12 C17 8.9(7) no . . .
C12 C3 C5 C7 84.6(6) no . . .
C12 C3 C5 C32 -96.3(5) no . . .
C9 C3 C12 N1 6.3(8) no . . .
C9 C3 C12 C17 -171.2(5) no . . .
C12 C3 C9 N2 7.7(8) no . . .
C12 C3 C9 C20 -172.7(5) no . . .
C34 C4 C51 N11 -7.5(10) no . . .
C34 C4 C51 C63 169.4(6) no . . .
C51 C4 C34 N80 -6.4(10) no . . .
C51 C4 C34 C60 175.5(6) no . . .
C34 C4 C84 C21 -83.7(6) no . . .
C34 C4 C84 C57 93.9(6) no . . .
C84 C4 C34 N80 173.1(5) no . . .
C84 C4 C34 C60 -5.0(9) no . . .
C51 C4 C84 C21 95.9(6) no . . .
C51 C4 C84 C57 -86.5(7) no . . .
C84 C4 C51 N11 173.0(5) no . . .
C84 C4 C51 C63 -10.1(9) no . . .
C3 C5 C7 C24 179.3(4) no . . .
C3 C5 C32 C33 180.0(4) no . . .
C7 C5 C32 C33 -1.0(7) no . . .
C32 C5 C7 C24 0.2(7) no . . .
C48 C6 C27 C19 -81.2(7) no . . .
C48 C6 C27 C20 94.6(6) no . . .
C5 C7 C24 C15 0.9(8) no . . .
N77 C8 C39 C35 -1.4(6) no . . .
N77 C8 C39 C42 -177.9(5) no . . .
C1 C8 C39 C35 179.9(5) no . . .
C1 C8 C39 C42 3.3(10) no . . .
N2 C9 C20 C10 -179.3(4) no . . .
N2 C9 C20 C27 -0.2(5) no . . .
C3 C9 C20 C10 1.0(9) no . . .
C3 C9 C20 C27 -179.8(5) no . . .
N1 C12 C17 C28 -179.8(5) no . . .
N1 C12 C17 C30 -1.1(6) no . . .
C3 C12 C17 C28 -2.0(9) no . . .
C3 C12 C17 C30 176.7(5) no . . .
N3 C13 C16 C22 -176.1(5) no . . .
N3 C13 C16 C29 -0.1(6) no . . .
C1 C13 C16 C22 5.5(9) no . . .
C1 C13 C16 C29 -178.6(5) no . . .
C50 C14 C53 C18 0.9(8) no . . .
C53 C14 C50 C45 -1.7(8) no . . .
C50 C14 C61 C79 120.2(6) no . . .
C50 C14 C61 C81 0.8(8) no . . .
C50 C14 C61 C82 -119.3(6) no . . .
C50 C14 C61 C86 74.6(7) no . . .
C50 C14 C61 C87 -51.0(7) no . . .
C50 C14 C61 C88 178.5(5) no . . .
C61 C14 C50 C45 176.6(5) no . . .
C53 C14 C61 C79 -61.5(7) no . . .
C53 C14 C61 C81 179.0(5) no . . .
C53 C14 C61 C82 58.9(7) no . . .
C53 C14 C61 C86 -107.1(6) no . . .
C53 C14 C61 C87 127.3(6) no . . .
C53 C14 C61 C88 -3.3(8) no . . .
C61 C14 C53 C18 -177.4(5) no . . .
C24 C15 C33 C32 0.4(8) no . . .
C33 C15 C24 C7 -1.2(8) no . . .
C24 C15 C41 C55 -123.4(5) no . . .
C24 C15 C41 C64 117.6(5) no . . .
C24 C15 C41 C66 -4.1(7) no . . .
C41 C15 C24 C7 -179.6(5) no . . .
C33 C15 C41 C55 58.3(6) no . . .
C33 C15 C41 C64 -60.7(6) no . . .
C33 C15 C41 C66 177.6(5) no . . .
C41 C15 C33 C32 178.8(5) no . . .
C13 C16 C29 C26 0.2(6) no . . .
C13 C16 C29 C31 -177.2(5) no . . .
C22 C16 C29 C26 176.6(4) no . . .
C22 C16 C29 C31 -0.8(8) no . . .
C12 C17 C30 C38 1.7(6) no . . .
C12 C17 C30 C56 -178.4(5) no . . .
C28 C17 C30 C38 -179.6(5) no . . .
C28 C17 C30 C56 0.4(8) no . . .
C25 C18 C53 C14 1.4(9) no . . .
C53 C18 C25 C1 176.4(5) no . . .
C53 C18 C25 C45 -2.8(8) no . . .
N2 C19 C27 C6 177.6(4) no . . .
N2 C19 C27 C20 1.0(6) no . . .
C44 C19 C27 C6 -3.5(8) no . . .
C44 C19 C27 C20 179.9(5) no . . .
C9 C20 C27 C6 -176.9(4) no . . .
C9 C20 C27 C19 -0.4(5) no . . .
C10 C20 C27 C6 2.3(8) no . . .
C10 C20 C27 C19 178.7(4) no . . .
C37 C21 C84 C4 176.6(5) no . . .
C37 C21 C84 C57 -1.1(8) no . . .
C84 C21 C37 C83 -0.8(8) no . . .
C49 C23 C83 C37 122.1(6) no . . .
C49 C23 C83 C46 -57.2(7) no . . .
C59 C23 C83 C37 -117.5(6) no . . .
C59 C23 C83 C46 63.2(6) no . . .
C65 C23 C83 C37 4.3(8) no . . .
C65 C23 C83 C46 -175.0(5) no . . .
C1 C25 C45 C50 -177.2(5) no . . .
C18 C25 C45 C50 2.0(8) no . . .
N3 C26 C29 C16 -0.2(6) no . . .
N3 C26 C29 C31 177.3(4) no . . .
C62 C26 C29 C16 -178.2(5) no . . .
C62 C26 C29 C31 -0.7(8) no . . .
C16 C29 C31 C52 95.7(7) no . . .
C26 C29 C31 C52 -81.3(7) no . . .
C17 C30 C38 N1 -1.7(6) no . . .
C17 C30 C38 C47 -179.8(5) no . . .
C17 C30 C56 C71 -87.9(7) no . . .
C38 C30 C56 C71 92.1(7) no . . .
C56 C30 C38 N1 178.3(5) no . . .
C56 C30 C38 C47 0.2(9) no . . .
C5 C32 C33 C15 0.7(8) no . . .
N80 C34 C60 C54 175.4(6) no . . .
N80 C34 C60 C69 -2.5(7) no . . .
C4 C34 C60 C54 -6.3(11) no . . .
C4 C34 C60 C69 175.9(6) no . . .
C36 C35 C39 C8 1.3(6) no . . .
C36 C35 C39 C42 178.0(5) no . . .
C39 C35 C36 N77 -0.8(7) no . . .
C39 C35 C36 C40 179.7(5) no . . .
C36 C35 C43 C73 82.8(8) no . . .
C43 C35 C36 N77 -178.8(5) no . . .
C43 C35 C36 C40 1.8(9) no . . .
C39 C35 C43 C73 -94.7(7) no . . .
C43 C35 C39 C8 179.2(5) no . . .
C43 C35 C39 C42 -4.1(9) no . . .
C21 C37 C83 C23 -177.2(5) no . . .
C21 C37 C83 C46 2.1(8) no . . .
C25 C45 C50 C14 0.3(9) no . . .
C57 C46 C83 C23 177.7(5) no . . .
C57 C46 C83 C37 -1.6(8) no . . .
C83 C46 C57 C84 -0.2(9) no . . .
N11 C51 C63 C58 -178.7(6) no . . .
N11 C51 C63 C74 1.5(7) no . . .
C4 C51 C63 C58 4.0(11) no . . .
C4 C51 C63 C74 -175.8(6) no . . .
C46 C57 C84 C4 -176.2(5) no . . .
C46 C57 C84 C21 1.5(8) no . . .
C34 C60 C69 C67 2.6(8) no . . .
C34 C60 C69 C68 -177.5(6) no . . .
C54 C60 C69 C67 -175.4(6) no . . .
C54 C60 C69 C68 4.5(12) no . . .
C14 C61 C79 C86 -97.2(7) no . . .
C14 C61 C79 C88 103.2(6) no . . .
C14 C61 C81 C86 101.3(6) no . . .
C14 C61 C81 C87 -95.4(7) no . . .
C14 C61 C82 C87 101.3(6) no . . .
C14 C61 C82 C88 -102.9(6) no . . .
C14 C61 C86 C79 97.2(15) no . . .
C14 C61 C86 C81 -107.0(8) no . . .
C14 C61 C87 C81 103.3(15) no . . .
C14 C61 C87 C82 -103.1(10) no . . .
C14 C61 C88 C79 -97.4(14) no . . .
C14 C61 C88 C82 100.3(14) no . . .
C79 C61 C81 C86 -17.3(7) no . . .
C79 C61 C81 C87 146.0(9) no . . .
C81 C61 C79 C86 23.9(9) no . . .
C81 C61 C79 C88 -135.7(8) no . . .
C79 C61 C82 C87 -140.3(8) no . . .
C79 C61 C82 C88 15.5(7) no . . .
C82 C61 C79 C86 143.5(8) no . . .
C82 C61 C79 C88 -16.1(7) no . . .
C79 C61 C86 C79 0.0(7) no . . .
C79 C61 C86 C81 156(2) no . . .
C86 C61 C79 C86 0(2) no . . .
C86 C61 C79 C88 -160(3) no . . .
C79 C61 C87 C81 -63(4) no . . .
C79 C61 C87 C82 91(3) no . . .
C87 C61 C79 C86 69(3) no . . .
C87 C61 C79 C88 -91(3) no . . .
C79 C61 C88 C79 0.0(6) no . . .
C79 C61 C88 C82 -162(3) no . . .
C88 C61 C79 C86 160(3) no . . .
C88 C61 C79 C88 -0(3) no . . .
C81 C61 C82 C87 -20.6(6) no . . .
C81 C61 C82 C88 135.2(7) no . . .
C82 C61 C81 C86 -138.3(8) no . . .
C82 C61 C81 C87 25.0(8) no . . .
C81 C61 C86 C79 -156(2) no . . .
C81 C61 C86 C81 -0.0(6) no . . .
C86 C61 C81 C86 -0.0(15) no . . .
C86 C61 C81 C87 163.3(16) no . . .
C81 C61 C87 C81 0.0(7) no . . .
C81 C61 C87 C82 154(3) no . . .
C87 C61 C81 C86 -163(3) no . . .
C87 C61 C81 C87 0(3) no . . .
C81 C61 C88 C79 79(3) no . . .
C81 C61 C88 C82 -83(2) no . . .
C88 C61 C81 C86 -76(3) no . . .
C88 C61 C81 C87 88(3) no . . .
C82 C61 C86 C79 -62(3) no . . .
C82 C61 C86 C81 94.1(17) no . . .
C86 C61 C82 C87 -100.0(19) no . . .
C86 C61 C82 C88 55.8(19) no . . .
C82 C61 C87 C81 -154(3) no . . .
C82 C61 C87 C82 0.0(5) no . . .
C87 C61 C82 C87 0.0(18) no . . .
C87 C61 C82 C88 155.8(18) no . . .
C82 C61 C88 C79 162(3) no . . .
C82 C61 C88 C82 -0.0(5) no . . .
C88 C61 C82 C87 -156(3) no . . .
C88 C61 C82 C88 -0(2) no . . .
C86 C61 C87 C81 -17(3) no . . .
C86 C61 C87 C82 136.3(17) no . . .
C87 C61 C86 C79 -142(3) no . . .
C87 C61 C86 C81 14(3) no . . .
C86 C61 C88 C79 14(2) no . . .
C86 C61 C88 C82 -148.3(17) no . . .
C88 C61 C86 C79 -17(3) no . . .
C88 C61 C86 C81 139(2) no . . .
C87 C61 C88 C79 137.6(19) no . . .
C87 C61 C88 C82 -25(3) no . . .
C88 C61 C87 C81 -130(3) no . . .
C88 C61 C87 C82 23(3) no . . .
C51 C63 C74 C72 -1.4(8) no . . .
C51 C63 C74 C75 174.5(6) no . . .
C58 C63 C74 C72 178.7(6) no . . .
C58 C63 C74 C75 -5.4(12) no . . .
N80 C67 C69 C60 -1.9(8) no . . .
N80 C67 C69 C68 178.2(6) no . . .
C70 C67 C69 C60 175.5(7) no . . .
C70 C67 C69 C68 -4.4(12) no . . .
C78 C68 C69 C60 -87.7(10) no . . .
C78 C68 C69 C67 92.3(9) no . . .
N11 C72 C74 C63 0.9(8) no . . .
N11 C72 C74 C75 -175.3(6) no . . .
C76 C72 C74 C63 -178.4(7) no . . .
C76 C72 C74 C75 5.4(12) no . . .
C63 C74 C75 C85 87.1(10) no . . .
C72 C74 C75 C85 -97.6(9) no . . .
C61 C79 C86 C61 0.0(4) no . . .
C61 C79 C86 C81 -24.6(19) no . . .
C61 C79 C88 C61 0.0(4) no . . .
C61 C79 C88 C82 17(3) no . . .
C86 C79 C88 C61 -24(4) no . . .
C86 C79 C88 C82 -7(6) no . . .
C88 C79 C86 C61 24(4) no . . .
C88 C79 C86 C81 -1(5) no . . .
C61 C81 C86 C61 0.0(4) no . . .
C61 C81 C86 C79 28(3) no . . .
C61 C81 C87 C61 0.0(4) no . . .
C61 C81 C87 C82 -26(3) no . . .
C86 C81 C87 C61 15(3) no . . .
C86 C81 C87 C82 -11(5) no . . .
C87 C81 C86 C61 -17(3) no . . .
C87 C81 C86 C79 11(5) no . . .
C61 C82 C87 C61 0.0(4) no . . .
C61 C82 C87 C81 28(3) no . . .
C61 C82 C88 C61 -0.0(3) no . . .
C61 C82 C88 C79 -17(3) no . . .
C87 C82 C88 C61 23(3) no . . .
C87 C82 C88 C79 6(5) no . . .
C88 C82 C87 C61 -24(3) no . . .
C88 C82 C87 C81 4(5) no . . .
